data_4302153
loop_
_publ_author_name
'Pierre Thu\'ery'

_publ_section_title
;
Lanthanide Complexes with Cucurbit[n]urils (n= 5, 6, 7) and Perrhenate
Ligands: New Examples of Encapsulation of Perrhenate Anions
;
_journal_name_full 'Inorganic Chemistry'
_journal_page_first 4497
_journal_page_last 4513
_journal_paper_doi 10.1021/ic900328z
_journal_volume 48
_journal_year 2009
_chemical_formula_sum 'C72 H108 N51 O75 Re6 Yb3'
_chemical_formula_weight 4524.41
_space_group_IT_number 14
_symmetry_cell_setting monoclinic
_symmetry_space_group_name_Hall '-P 2ybc'
_symmetry_space_group_name_H-M 'P 1 21/c 1'
_atom_sites_solution_hydrogens geom
_atom_sites_solution_primary direct
_atom_sites_solution_secondary difmap
_audit_creation_method SHELXL-97
_cell_angle_alpha 90.00
_cell_angle_beta 92.457(2)
_cell_angle_gamma 90.00
_cell_formula_units_Z 4
_cell_length_a 22.6501(8)
_cell_length_b 17.2183(5)
_cell_length_c 30.2918(10)
_cell_measurement_reflns_used 474369
_cell_measurement_temperature 100(2)
_cell_measurement_theta_max 25.68
_cell_measurement_theta_min 2.94
_cell_volume 11802.8(7)
_computing_cell_refinement 'HKL2000 (Otwinowski & Minor, 1997)'
_computing_data_collection 'COLLECT (Nonius, 1998)'
_computing_data_reduction 'HKL2000 (Otwinowski & Minor, 1997)'
_computing_molecular_graphics 'SHELXTL (Sheldrick, 2008)'
_computing_publication_material 'SHELXTL (Sheldrick, 2008); PLATON (Spek, 2003)'
_computing_structure_refinement 'SHELXL-97 (Sheldrick, 2008)'
_computing_structure_solution 'SHELXS-97 (Sheldrick, 2008)'
_diffrn_ambient_temperature 100(2)
_diffrn_measured_fraction_theta_full 0.995
_diffrn_measured_fraction_theta_max 0.995
_diffrn_measurement_device_type 'Nonius Kappa-CCD area-detector diffractometer'
_diffrn_measurement_method 'two \f and ten \w scans with 2\% steps (782 frames)'
_diffrn_radiation_monochromator graphite
_diffrn_radiation_source 'fine-focus sealed tube'
_diffrn_radiation_type MoK\a
_diffrn_radiation_wavelength 0.71073
_diffrn_reflns_av_R_equivalents 0.0395
_diffrn_reflns_av_sigmaI/netI 0.0514
_diffrn_reflns_limit_h_max 27
_diffrn_reflns_limit_h_min -27
_diffrn_reflns_limit_k_max 20
_diffrn_reflns_limit_k_min -20
_diffrn_reflns_limit_l_max 36
_diffrn_reflns_limit_l_min -36
_diffrn_reflns_number 474369
_diffrn_reflns_theta_full 25.68
_diffrn_reflns_theta_max 25.68
_diffrn_reflns_theta_min 2.94
_diffrn_standards_decay_% 0
_diffrn_standards_interval_time 0
_diffrn_standards_number 0
_exptl_absorpt_coefficient_mu 8.616
_exptl_absorpt_correction_T_max 0.356
_exptl_absorpt_correction_T_min 0.266
_exptl_absorpt_correction_type multi-scan
_exptl_absorpt_process_details 'SCALEPACK (Otwinowski & Minor, 1997)'
_exptl_crystal_colour colourless
_exptl_crystal_density_diffrn 2.546
_exptl_crystal_density_method 'not measured'
_exptl_crystal_description block
_exptl_crystal_F_000 8628
_exptl_crystal_size_max 0.15
_exptl_crystal_size_mid 0.15
_exptl_crystal_size_min 0.12
_refine_diff_density_max 6.182
_refine_diff_density_min -6.669
_refine_diff_density_rms 0.373
_refine_ls_extinction_method none
_refine_ls_goodness_of_fit_ref 1.025
_refine_ls_hydrogen_treatment constr
_refine_ls_matrix_type fullcycle
_refine_ls_number_parameters 1864
_refine_ls_number_reflns 22310
_refine_ls_number_restraints 132
_refine_ls_restrained_S_all 1.022
_refine_ls_R_factor_all 0.0966
_refine_ls_R_factor_gt 0.0665
_refine_ls_shift/su_max 0.002
_refine_ls_shift/su_mean 0.000
_refine_ls_structure_factor_coef Fsqd
_refine_ls_weighting_details 'calc w=1/[\s^2^(Fo^2^)+(0.1340P)^2^+18.6261P] where P=(Fo^2^+2Fc^2^)/3'
_refine_ls_weighting_scheme calc
_refine_ls_wR_factor_gt 0.2002
_refine_ls_wR_factor_ref 0.2192
_reflns_number_gt 15211
_reflns_number_total 22310
_reflns_threshold_expression >2sigma(I)
_cod_data_source_file ic900328z_si_001_12.cif
_cod_data_source_block 12
_cod_original_sg_symbol_H-M 'P 21/c'
_cod_database_code 4302153

loop_
_symmetry_equiv_pos_as_xyz
'x, y, z'
'-x, y+1/2, -z+1/2'
'-x, -y, -z'
'x, -y-1/2, z-1/2'

loop_
_atom_site_label
_atom_site_type_symbol
_atom_site_fract_x
_atom_site_fract_y
_atom_site_fract_z
_atom_site_U_iso_or_equiv
_atom_site_adp_type
_atom_site_occupancy
_atom_site_symmetry_multiplicity
_atom_site_calc_flag
_atom_site_refinement_flags
_atom_site_disorder_assembly
_atom_site_disorder_group
Yb1 Yb 0.96067(2) 0.75051(3) 0.059435(17) 0.01653(14) Uani 1 1 d . . .
Yb2 Yb 0.79392(2) 0.74611(3) 0.212381(18) 0.01831(14) Uani 1 1 d . . .
Yb3 Yb 0.37839(2) 0.75196(3) 0.133288(17) 0.01991(15) Uani 1 1 d . . .
Re1 Re 1.11828(3) 0.75818(4) 0.11787(2) 0.0384(2) Uani 1 1 d . . .
Re2 Re 0.63665(2) 0.74987(3) 0.152200(17) 0.01833(14) Uani 1 1 d . . .
Re3 Re 0.79255(3) 0.76444(4) 0.407185(19) 0.03197(17) Uani 1 1 d . . .
Re4 Re 0.96800(3) 0.77887(3) 0.370505(18) 0.02854(16) Uani 1 1 d . . .
Re5 Re 0.27835(7) 0.74999(9) 0.37330(5) 0.1162(6) Uani 1 1 d . . .
Re6 Re 0.47445(3) 0.75202(4) 0.40190(2) 0.04225(19) Uani 1 1 d . . .
O1 O 0.9972(4) 0.8857(5) 0.0525(3) 0.0230(19) Uani 1 1 d . . .
O2 O 1.2606(4) 0.9503(7) 0.0616(4) 0.046(3) Uani 1 1 d . . .
O3 O 0.9953(4) 0.7547(4) -0.0073(3) 0.0143(17) Uani 1 1 d . . .
O4 O 1.2576(5) 0.7605(6) 0.0197(3) 0.037(3) Uani 1 1 d . . .
O5 O 0.9894(3) 0.6187(5) 0.0516(3) 0.0196(18) Uani 1 1 d . . .
O6 O 1.2516(5) 0.5813(8) 0.0810(4) 0.059(4) Uani 1 1 d . . .
O7 O 0.9880(4) 0.6382(6) 0.1760(3) 0.034(2) Uani 1 1 d . . .
O8 O 1.2497(4) 0.5685(5) 0.1987(3) 0.032(2) Uani 1 1 d . . .
O9 O 0.9776(4) 0.7759(7) 0.2395(3) 0.038(2) Uani 1 1 d . . .
O10 O 1.2420(4) 0.7557(5) 0.2367(3) 0.028(2) Uani 1 1 d . . .
O11 O 0.9848(4) 0.9187(7) 0.1789(3) 0.038(3) Uani 1 1 d . . .
O12 O 1.2504(4) 0.9342(5) 0.1796(3) 0.030(2) Uani 1 1 d . . .
O13 O 0.7586(4) 0.8777(5) 0.2137(3) 0.024(2) Uani 1 1 d . . .
O14 O 0.4968(4) 0.9498(5) 0.2020(3) 0.033(2) Uani 1 1 d . . .
O15 O 0.7550(4) 0.7509(5) 0.2781(3) 0.024(2) Uani 1 1 d . . .
O16 O 0.4984(4) 0.7640(5) 0.2490(3) 0.032(2) Uani 1 1 d . . .
O17 O 0.7628(4) 0.6122(5) 0.2233(3) 0.028(2) Uani 1 1 d . . .
O18 O 0.4969(4) 0.5722(6) 0.1970(4) 0.043(3) Uani 1 1 d . . .
O19 O 0.7668(4) 0.6127(6) 0.0986(3) 0.035(2) Uani 1 1 d . . .
O20 O 0.5023(4) 0.5516(6) 0.0808(3) 0.037(2) Uani 1 1 d . . .
O21 O 0.7790(4) 0.7473(5) 0.0292(3) 0.029(2) Uani 1 1 d . . .
O22 O 0.5110(5) 0.7381(6) 0.0344(4) 0.048(3) Uani 1 1 d . . .
O23 O 0.7714(4) 0.8881(6) 0.0895(3) 0.031(2) Uani 1 1 d . . .
O24 O 0.5085(5) 0.9256(7) 0.0864(4) 0.053(3) Uani 1 1 d . . .
O25 O 1.0610(4) 0.7445(5) 0.0797(3) 0.026(2) Uani 1 1 d . . .
O26 O 1.1576(7) 0.6778(7) 0.1314(5) 0.056(4) Uani 1 1 d . . .
O27 O 1.0900(6) 0.7996(9) 0.1654(4) 0.074(4) Uani 1 1 d . . .
O28 O 1.1620(8) 0.8331(11) 0.0993(6) 0.066(5) Uani 1 1 d . . .
O29 O 0.6948(4) 0.7364(6) 0.1908(3) 0.029(2) Uani 1 1 d . . .
O30 O 0.5967(7) 0.8287(9) 0.1669(5) 0.040(4) Uani 1 1 d U . .
O31 O 0.5920(6) 0.6698(8) 0.1493(4) 0.073(4) Uani 1 1 d . . .
O32 O 0.6647(5) 0.7644(8) 0.1017(4) 0.063(4) Uani 1 1 d . . .
O33 O 0.8920(4) 0.7013(6) 0.0058(3) 0.038(2) Uani 1 1 d . . .
O34 O 0.8805(4) 0.8341(6) 0.0589(3) 0.033(2) Uani 1 1 d . . .
O35 O 0.9655(4) 0.7874(7) 0.1339(3) 0.038(2) Uani 1 1 d . . .
O36 O 0.8944(4) 0.6766(5) 0.0957(3) 0.030(2) Uani 1 1 d . . .
O37 O 0.8651(4) 0.7334(8) 0.2718(3) 0.051(3) Uani 1 1 d . . .
O38 O 0.8703(4) 0.8318(6) 0.2002(4) 0.043(3) Uani 1 1 d . . .
O39 O 0.7926(4) 0.7535(6) 0.1342(4) 0.043(3) Uani 1 1 d . . .
O40 O 0.8682(4) 0.6612(5) 0.1921(3) 0.033(2) Uani 1 1 d . . .
O41 O 0.3497(6) 0.6770(9) 0.0731(4) 0.073(4) Uani 1 1 d U . .
O42 O 0.2919(4) 0.6886(6) 0.1532(3) 0.039(2) Uani 1 1 d . . .
O43 O 0.4038(5) 0.6766(6) 0.1948(3) 0.049(3) Uani 1 1 d . . .
O44 O 0.4609(5) 0.6855(8) 0.1143(4) 0.067(4) Uani 1 1 d . . .
O45 O 0.4112(6) 0.8262(10) 0.0761(4) 0.085(4) Uani 1 1 d U . .
O46 O 0.2973(5) 0.8220(6) 0.1035(3) 0.047(3) Uani 1 1 d . . .
O47 O 0.3442(5) 0.8289(7) 0.1910(4) 0.057(3) Uani 1 1 d . . .
O48 O 0.4594(5) 0.8181(6) 0.1607(4) 0.051(3) Uani 1 1 d . . .
O49 O 0.8272(6) 0.6912(7) 0.4383(4) 0.060(3) Uani 1 1 d . . .
O50 O 0.7986(5) 0.8492(7) 0.4361(3) 0.048(3) Uani 1 1 d . . .
O51 O 0.7198(6) 0.7371(8) 0.3983(4) 0.065(4) Uani 1 1 d . . .
O52 O 0.8252(5) 0.7706(8) 0.3571(4) 0.054(3) Uani 1 1 d . . .
O53 O 0.9501(5) 0.6857(5) 0.3622(4) 0.051(3) Uani 1 1 d U . .
O54 O 0.9474(5) 0.8343(7) 0.3261(3) 0.054(3) Uani 1 1 d . . .
O55 O 1.0432(4) 0.7814(8) 0.3779(3) 0.049(3) Uani 1 1 d . . .
O56 O 0.9363(4) 0.8174(7) 0.4169(3) 0.045(3) Uani 1 1 d . . .
O57 O 0.3264(7) 0.6756(8) 0.3748(6) 0.110(6) Uani 1 1 d U . .
O58 O 0.2895(9) 0.8041(11) 0.4216(4) 0.120(6) Uani 1 1 d U . .
O59 O 0.2088(6) 0.7372(8) 0.3671(4) 0.062(4) Uani 1 1 d U . .
O60 O 0.3003(6) 0.8182(7) 0.3331(4) 0.073(4) Uani 1 1 d . . .
O61 O 0.4401(5) 0.8258(10) 0.4263(5) 0.096(3) Uani 1 1 d U . .
O62 O 0.54942(9) 0.7633(8) 0.4055(4) 0.090(3) Uani 1 1 d . . .
O63 O 0.4516(5) 0.6754(9) 0.4292(5) 0.087(3) Uani 1 1 d U . .
O64 O 0.4525(6) 0.7484(8) 0.3457(4) 0.075(3) Uani 1 1 d . . .
O65 O 0.8923(4) 0.9743(5) 0.0977(3) 0.027(2) Uani 1 1 d . . .
O66 O 0.9023(5) 1.0798(6) 0.1365(3) 0.048(3) Uani 1 1 d . . .
O67 O 0.8617(4) 0.9792(5) 0.1653(3) 0.026(2) Uani 1 1 d . . .
O68 O 0.8695(4) 0.5139(5) 0.1601(3) 0.026(2) Uani 1 1 d . . .
O69 O 0.8283(5) 0.4274(6) 0.1160(3) 0.047(3) Uani 1 1 d . . .
O70 O 0.8832(4) 0.5188(6) 0.0888(3) 0.035(2) Uani 1 1 d . . .
O71 O 0.3639(9) 0.5265(10) 0.0659(5) 0.051(4) Uani 1 1 d DU . .
O72 O 0.4093(19) 0.500(3) 0.1272(12) 0.049(4) Uani 1 1 d DU . .
O73 O 0.3342(8) 0.4328(10) 0.1062(6) 0.056(4) Uani 1 1 d DU . .
O74 O 1.3589(6) 0.8417(10) -0.0104(5) 0.095(5) Uani 1 1 d . . .
O75 O 0.3696(8) 0.7058(12) 0.2772(6) 0.034(5) Uani 1 1 d . . .
N1 N 1.0674(5) 0.9780(6) 0.0763(3) 0.022(2) Uani 1 1 d . . .
N2 N 1.0691(4) 0.9321(6) 0.0076(3) 0.020(2) Uani 1 1 d . . .
N3 N 1.1776(5) 0.9441(7) 0.0149(4) 0.034(3) Uani 1 1 d . . .
N4 N 1.1740(5) 1.0069(7) 0.0773(4) 0.032(3) Uani 1 1 d . . .
N5 N 1.0765(4) 0.8164(6) -0.0348(3) 0.019(2) Uani 1 1 d . . .
N6 N 1.0773(4) 0.6872(6) -0.0308(3) 0.020(2) Uani 1 1 d . . .
N7 N 1.1838(5) 0.6904(8) -0.0176(4) 0.032(3) Uani 1 1 d . . .
N8 N 1.1826(5) 0.8197(7) -0.0233(3) 0.027(3) Uani 1 1 d . . .
N9 N 1.0653(4) 0.5721(6) 0.0126(3) 0.020(2) Uani 1 1 d . . .
N10 N 1.0605(4) 0.5355(6) 0.0824(3) 0.020(2) Uani 1 1 d . . .
N11 N 1.1653(5) 0.5135(7) 0.0927(4) 0.029(3) Uani 1 1 d . . .
N12 N 1.1724(4) 0.5747(7) 0.0281(3) 0.027(3) Uani 1 1 d . . .
N13 N 1.0575(5) 0.5449(7) 0.1629(3) 0.028(3) Uani 1 1 d . . .
N14 N 1.0556(5) 0.5928(8) 0.2301(4) 0.038(3) Uani 1 1 d . . .
N15 N 1.1633(5) 0.5750(6) 0.2361(4) 0.028(3) Uani 1 1 d . . .
N16 N 1.1627(5) 0.5109(6) 0.1720(4) 0.030(3) Uani 1 1 d . . .
N17 N 1.0549(5) 0.7115(8) 0.2735(3) 0.036(3) Uani 1 1 d . . .
N18 N 1.0603(5) 0.8390(7) 0.2680(4) 0.030(3) Uani 1 1 d . . .
N19 N 1.1689(5) 0.8297(6) 0.2673(3) 0.023(2) Uani 1 1 d . . .
N20 N 1.1627(4) 0.7006(6) 0.2700(3) 0.023(2) Uani 1 1 d . . .
N21 N 1.0622(5) 0.9586(7) 0.2264(4) 0.034(3) Uani 1 1 d . . .
N22 N 1.0629(5) 0.9891(7) 0.1563(4) 0.029(3) Uani 1 1 d . . .
N23 N 1.1696(5) 1.0086(6) 0.1584(4) 0.028(3) Uani 1 1 d . . .
N24 N 1.1698(4) 0.9447(6) 0.2221(4) 0.024(2) Uani 1 1 d . . .
N25 N 0.6909(4) 0.9707(6) 0.1870(4) 0.026(2) Uani 1 1 d . . .
N26 N 0.6867(4) 0.9292(6) 0.2573(3) 0.022(2) Uani 1 1 d . . .
N27 N 0.5801(5) 0.9441(7) 0.2485(4) 0.038(3) Uani 1 1 d . . .
N28 N 0.5858(5) 1.0082(7) 0.1847(4) 0.030(3) Uani 1 1 d . . .
N29 N 0.6772(5) 0.8191(6) 0.3053(3) 0.024(2) Uani 1 1 d . . .
N30 N 0.6744(5) 0.6902(6) 0.3060(3) 0.023(2) Uani 1 1 d . . .
N31 N 0.5692(5) 0.6963(7) 0.2903(4) 0.031(3) Uani 1 1 d . . .
N32 N 0.5721(5) 0.8258(7) 0.2910(4) 0.028(3) Uani 1 1 d . . .
N33 N 0.6843(5) 0.5737(6) 0.2645(4) 0.026(3) Uani 1 1 d . . .
N34 N 0.6896(4) 0.5319(6) 0.1951(4) 0.025(2) Uani 1 1 d . . .
N35 N 0.5831(5) 0.5004(7) 0.1890(4) 0.032(3) Uani 1 1 d . . .
N36 N 0.5784(5) 0.5777(7) 0.2469(4) 0.034(3) Uani 1 1 d . . .
N37 N 0.6934(5) 0.5261(6) 0.1156(4) 0.032(3) Uani 1 1 d . . .
N38 N 0.6969(5) 0.5633(7) 0.0473(4) 0.036(3) Uani 1 1 d . . .
N39 N 0.5885(5) 0.5543(7) 0.0435(4) 0.035(3) Uani 1 1 d . . .
N40 N 0.5887(5) 0.4959(7) 0.1084(4) 0.032(3) Uani 1 1 d . . .
N41 N 0.6981(5) 0.6787(8) 0.0014(4) 0.034(3) Uani 1 1 d . . .
N42 N 0.6961(5) 0.8080(8) -0.0009(4) 0.038(3) Uani 1 1 d . . .
N43 N 0.5878(5) 0.8052(7) 0.0036(3) 0.029(3) Uani 1 1 d . . .
N44 N 0.5898(5) 0.6764(7) 0.0030(4) 0.032(3) Uani 1 1 d . . .
N45 N 0.6964(5) 0.9305(7) 0.0388(4) 0.030(3) Uani 1 1 d . . .
N46 N 0.6968(5) 0.9709(7) 0.1063(4) 0.029(3) Uani 1 1 d . . .
N47 N 0.5903(5) 0.9981(6) 0.1048(4) 0.029(3) Uani 1 1 d . . .
N48 N 0.5889(5) 0.9259(7) 0.0434(4) 0.035(3) Uani 1 1 d . . .
N49 N 0.8823(4) 1.0126(6) 0.1332(3) 0.019(2) Uani 1 1 d U . .
N50 N 0.8619(5) 0.4857(7) 0.1223(4) 0.029(3) Uani 1 1 d U . .
N51 N 0.3707(5) 0.4877(7) 0.1006(4) 0.036(3) Uani 1 1 d DU . .
C1 C 1.0397(6) 0.9270(8) 0.0463(4) 0.024(3) Uani 1 1 d . . .
C2 C 1.1218(5) 0.9826(7) 0.0116(4) 0.024(3) Uani 1 1 d . . .
H2 H 1.1211 1.0215 -0.0120 0.029 Uiso 1 1 calc R . .
C3 C 1.1157(5) 1.0211(7) 0.0564(4) 0.019(3) Uani 1 1 d . . .
H3 H 1.1070 1.0767 0.0536 0.023 Uiso 1 1 calc R . .
C4 C 1.2095(6) 0.9655(8) 0.0534(4) 0.030(3) Uani 1 1 d . . .
C5 C 1.0525(5) 0.8915(7) -0.0325(4) 0.018(3) Uani 1 1 d . . .
H5A H 1.0098 0.8878 -0.0350 0.022 Uiso 1 1 calc R . .
H5B H 1.0653 0.9215 -0.0574 0.022 Uiso 1 1 calc R . .
C6 C 1.2035(6) 0.8987(8) -0.0193(5) 0.033(3) Uani 1 1 d . . .
H6A H 1.2459 0.8976 -0.0137 0.039 Uiso 1 1 calc R . .
H6B H 1.1958 0.9247 -0.0473 0.039 Uiso 1 1 calc R . .
C7 C 1.0459(6) 0.7531(6) -0.0225(4) 0.017(3) Uani 1 1 d . . .
C8 C 1.1341(5) 0.7048(7) -0.0480(4) 0.020(3) Uani 1 1 d . . .
H8 H 1.1392 0.6803 -0.0768 0.025 Uiso 1 1 calc R . .
C9 C 1.1331(5) 0.7958(8) -0.0513(4) 0.024(3) Uani 1 1 d . . .
H9 H 1.1370 0.8134 -0.0818 0.028 Uiso 1 1 calc R . .
C10 C 1.2115(6) 0.7568(7) -0.0046(4) 0.021(3) Uani 1 1 d . . .
C11 C 1.0521(5) 0.6131(7) -0.0281(4) 0.019(3) Uani 1 1 d . . .
H11A H 1.0657 0.5819 -0.0524 0.023 Uiso 1 1 calc R . .
H11B H 1.0096 0.6181 -0.0320 0.023 Uiso 1 1 calc R . .
C12 C 1.2049(6) 0.6141(8) -0.0077(4) 0.029(3) Uani 1 1 d . . .
H12A H 1.2465 0.6171 0.0013 0.035 Uiso 1 1 calc R . .
H12B H 1.2014 0.5828 -0.0343 0.035 Uiso 1 1 calc R . .
C13 C 1.0344(5) 0.5809(7) 0.0497(4) 0.023(3) Uani 1 1 d . . .
C14 C 1.1117(5) 0.4942(8) 0.0675(4) 0.024(3) Uani 1 1 d . . .
H14 H 1.1050 0.4380 0.0662 0.029 Uiso 1 1 calc R . .
C15 C 1.1211(5) 0.5288(7) 0.0215(4) 0.020(3) Uani 1 1 d . . .
H15 H 1.1267 0.4881 -0.0006 0.024 Uiso 1 1 calc R . .
C16 C 1.2019(6) 0.5595(9) 0.0688(5) 0.034(3) Uani 1 1 d . . .
C17 C 1.0295(6) 0.5159(8) 0.1222(4) 0.029(3) Uani 1 1 d . . .
H17A H 0.9897 0.5366 0.1193 0.035 Uiso 1 1 calc R . .
H17B H 1.0265 0.4598 0.1242 0.035 Uiso 1 1 calc R . .
C18 C 1.1850(6) 0.4757(8) 0.1328(4) 0.031(3) Uani 1 1 d . . .
H18A H 1.2279 0.4767 0.1350 0.037 Uiso 1 1 calc R . .
H18B H 1.1727 0.4217 0.1316 0.037 Uiso 1 1 calc R . .
C19 C 1.0307(6) 0.5962(8) 0.1882(4) 0.025(3) Uani 1 1 d . . .
C20 C 1.1057(5) 0.5389(8) 0.2335(4) 0.023(3) Uani 1 1 d . . .
H20 H 1.1012 0.5007 0.2571 0.028 Uiso 1 1 calc R . .
C21 C 1.1034(6) 0.5004(8) 0.1873(4) 0.031(3) Uani 1 1 d . . .
H21 H 1.0930 0.4453 0.1890 0.037 Uiso 1 1 calc R . .
C22 C 1.1980(6) 0.5546(7) 0.2019(4) 0.023(3) Uani 1 1 d . . .
C23 C 1.0322(6) 0.6344(9) 0.2670(4) 0.032(3) Uani 1 1 d . . .
H23A H 0.9895 0.6374 0.2627 0.038 Uiso 1 1 calc R . .
H23B H 1.0407 0.6047 0.2937 0.038 Uiso 1 1 calc R . .
C24 C 1.1862(6) 0.6221(8) 0.2716(4) 0.030(3) Uani 1 1 d . . .
H24A H 1.2289 0.6243 0.2705 0.036 Uiso 1 1 calc R . .
H24B H 1.1767 0.5983 0.2994 0.036 Uiso 1 1 calc R . .
C25 C 1.0262(6) 0.7766(9) 0.2587(4) 0.033(3) Uani 1 1 d . . .
C26 C 1.1170(5) 0.8156(8) 0.2922(4) 0.026(3) Uani 1 1 d . . .
H26 H 1.1206 0.8396 0.3215 0.031 Uiso 1 1 calc R . .
C27 C 1.1132(6) 0.7276(8) 0.2955(4) 0.027(3) Uani 1 1 d . . .
H27 H 1.1158 0.7093 0.3262 0.033 Uiso 1 1 calc R . .
C28 C 1.1955(6) 0.7595(7) 0.2544(4) 0.022(3) Uani 1 1 d . . .
C29 C 1.0397(6) 0.9169(9) 0.2641(5) 0.038(4) Uani 1 1 d . . .
H29A H 1.0511 0.9448 0.2909 0.045 Uiso 1 1 calc R . .
H29B H 0.9969 0.9164 0.2614 0.045 Uiso 1 1 calc R . .
C30 C 1.1946(6) 0.9035(8) 0.2609(4) 0.025(3) Uani 1 1 d . . .
H30A H 1.2368 0.8971 0.2578 0.030 Uiso 1 1 calc R . .
H30B H 1.1892 0.9350 0.2869 0.030 Uiso 1 1 calc R . .
C31 C 1.0326(6) 0.9495(9) 0.1853(5) 0.036(3) Uani 1 1 d . . .
C32 C 1.1132(6) 1.0295(8) 0.1758(4) 0.030(3) Uani 1 1 d . . .
H32 H 1.1072 1.0859 0.1760 0.036 Uiso 1 1 calc R . .
C33 C 1.1167(6) 0.9946(8) 0.2239(4) 0.028(3) Uani 1 1 d . . .
H33 H 1.1219 1.0354 0.2463 0.034 Uiso 1 1 calc R . .
C34 C 1.2022(6) 0.9583(7) 0.1860(4) 0.024(3) Uani 1 1 d . . .
C35 C 1.0365(6) 1.0106(8) 0.1139(4) 0.030(3) Uani 1 1 d . . .
H35A H 1.0362 1.0668 0.1115 0.036 Uiso 1 1 calc R . .
H35B H 0.9958 0.9930 0.1122 0.036 Uiso 1 1 calc R . .
C36 C 1.1926(6) 1.0434(8) 0.1197(4) 0.028(3) Uani 1 1 d . . .
H36A H 1.2354 1.0422 0.1225 0.034 Uiso 1 1 calc R . .
H36B H 1.1807 1.0975 0.1187 0.034 Uiso 1 1 calc R . .
C37 C 0.7163(5) 0.9212(8) 0.2187(4) 0.025(3) Uani 1 1 d . . .
C38 C 0.6366(6) 0.9819(7) 0.2518(5) 0.027(3) Uani 1 1 d . . .
H38 H 0.6375 1.0217 0.2750 0.033 Uiso 1 1 calc R . .
C39 C 0.6437(6) 1.0177(8) 0.2071(5) 0.030(3) Uani 1 1 d . . .
H39 H 0.6549 1.0726 0.2094 0.036 Uiso 1 1 calc R . .
C40 C 0.5497(6) 0.9647(8) 0.2118(5) 0.029(3) Uani 1 1 d . . .
C41 C 0.7033(6) 0.8920(8) 0.2996(4) 0.027(3) Uani 1 1 d . . .
H41A H 0.7459 0.8862 0.3017 0.033 Uiso 1 1 calc R . .
H41B H 0.6921 0.9259 0.3234 0.033 Uiso 1 1 calc R . .
C42 C 0.5514(6) 0.9044(9) 0.2845(5) 0.038(4) Uani 1 1 d . . .
H42A H 0.5586 0.9335 0.3117 0.045 Uiso 1 1 calc R . .
H42B H 0.5090 0.9035 0.2782 0.045 Uiso 1 1 calc R . .
C43 C 0.7059(6) 0.7531(7) 0.2946(4) 0.022(3) Uani 1 1 d . . .
C44 C 0.6180(6) 0.7129(8) 0.3211(4) 0.027(3) Uani 1 1 d . . .
H44 H 0.6111 0.6923 0.3506 0.033 Uiso 1 1 calc R . .
C45 C 0.6203(5) 0.8043(8) 0.3209(4) 0.025(3) Uani 1 1 d . . .
H45 H 0.6157 0.8259 0.3505 0.030 Uiso 1 1 calc R . .
C46 C 0.5439(7) 0.7606(7) 0.2734(4) 0.024(3) Uani 1 1 d . . .
C47 C 0.6986(6) 0.6144(8) 0.3046(4) 0.025(3) Uani 1 1 d . . .
H47A H 0.6844 0.5846 0.3292 0.030 Uiso 1 1 calc R . .
H47B H 0.7412 0.6180 0.3084 0.030 Uiso 1 1 calc R . .
C48 C 0.5466(6) 0.6202(9) 0.2818(5) 0.036(4) Uani 1 1 d . . .
H48A H 0.5051 0.6240 0.2727 0.043 Uiso 1 1 calc R . .
H48B H 0.5494 0.5903 0.3089 0.043 Uiso 1 1 calc R . .
C49 C 0.7169(6) 0.5753(8) 0.2272(5) 0.030(3) Uani 1 1 d . . .
C50 C 0.6376(6) 0.4896(8) 0.2140(5) 0.030(3) Uani 1 1 d . . .
H50 H 0.6463 0.4344 0.2188 0.036 Uiso 1 1 calc R . .
C51 C 0.6292(6) 0.5300(8) 0.2560(5) 0.030(3) Uani 1 1 d . . .
H51 H 0.6223 0.4931 0.2798 0.036 Uiso 1 1 calc R . .
C52 C 0.5478(6) 0.5538(8) 0.2097(5) 0.031(3) Uani 1 1 d . . .
C53 C 0.7206(6) 0.5020(8) 0.1594(4) 0.026(3) Uani 1 1 d . . .
H53A H 0.7211 0.4458 0.1611 0.031 Uiso 1 1 calc R . .
H53B H 0.7611 0.5200 0.1617 0.031 Uiso 1 1 calc R . .
C54 C 0.5659(6) 0.4612(8) 0.1484(5) 0.032(3) Uani 1 1 d . . .
H54A H 0.5231 0.4604 0.1455 0.038 Uiso 1 1 calc R . .
H54B H 0.5793 0.4078 0.1504 0.038 Uiso 1 1 calc R . .
C55 C 0.7228(5) 0.5722(8) 0.0880(4) 0.026(3) Uani 1 1 d . . .
C56 C 0.6459(6) 0.5155(8) 0.0456(4) 0.033(3) Uani 1 1 d . . .
H56 H 0.6482 0.4752 0.0230 0.040 Uiso 1 1 calc R . .
C57 C 0.6473(6) 0.4799(8) 0.0935(4) 0.029(3) Uani 1 1 d . . .
H57 H 0.6566 0.4243 0.0937 0.035 Uiso 1 1 calc R . .
C58 C 0.5545(6) 0.5374(8) 0.0768(5) 0.033(3) Uani 1 1 d . . .
C59 C 0.7195(6) 0.6027(9) 0.0083(4) 0.035(3) Uani 1 1 d . . .
H59A H 0.7623 0.6046 0.0114 0.042 Uiso 1 1 calc R . .
H59B H 0.7092 0.5718 -0.0176 0.042 Uiso 1 1 calc R . .
C60 C 0.5668(6) 0.5997(9) 0.0054(5) 0.037(4) Uani 1 1 d . . .
H60A H 0.5763 0.5721 -0.0213 0.045 Uiso 1 1 calc R . .
H60B H 0.5241 0.6028 0.0060 0.045 Uiso 1 1 calc R . .
C61 C 0.7284(6) 0.7448(7) 0.0135(4) 0.024(3) Uani 1 1 d . . .
C62 C 0.6384(6) 0.7857(9) -0.0226(5) 0.034(3) Uani 1 1 d . . .
H62 H 0.6339 0.8056 -0.0529 0.041 Uiso 1 1 calc R . .
C63 C 0.6413(6) 0.6944(9) -0.0212(4) 0.030(3) Uani 1 1 d . . .
H63 H 0.6389 0.6719 -0.0510 0.036 Uiso 1 1 calc R . .
C64 C 0.5613(7) 0.7398(10) 0.0167(5) 0.043(4) Uani 1 1 d . . .
C65 C 0.7165(6) 0.8858(8) 0.0014(4) 0.033(3) Uani 1 1 d . . .
H65A H 0.7037 0.9122 -0.0257 0.039 Uiso 1 1 calc R . .
H65B H 0.7594 0.8853 0.0027 0.039 Uiso 1 1 calc R . .
C66 C 0.5636(6) 0.8810(8) 0.0073(4) 0.033(3) Uani 1 1 d . . .
H66A H 0.5214 0.8765 0.0110 0.039 Uiso 1 1 calc R . .
H66B H 0.5692 0.9088 -0.0200 0.039 Uiso 1 1 calc R . .
C67 C 0.7251(6) 0.9261(8) 0.0798(4) 0.028(3) Uani 1 1 d . . .
C68 C 0.6467(6) 1.0120(8) 0.0854(4) 0.027(3) Uani 1 1 d . . .
H68 H 0.6548 1.0677 0.0828 0.033 Uiso 1 1 calc R . .
C69 C 0.6423(6) 0.9725(8) 0.0395(5) 0.030(3) Uani 1 1 d . . .
H69 H 0.6384 1.0103 0.0153 0.036 Uiso 1 1 calc R . .
C70 C 0.5572(6) 0.9477(9) 0.0785(5) 0.035(3) Uani 1 1 d . . .
C71 C 0.7227(6) 0.9959(8) 0.1513(4) 0.026(3) Uani 1 1 d . . .
H71A H 0.7627 0.9762 0.1548 0.031 Uiso 1 1 calc R . .
H71B H 0.7248 1.0522 0.1521 0.031 Uiso 1 1 calc R . .
C72 C 0.5685(6) 1.0397(8) 0.1425(4) 0.029(3) Uani 1 1 d . . .
H72A H 0.5822 1.0930 0.1413 0.035 Uiso 1 1 calc R . .
H72B H 0.5257 1.0408 0.1399 0.035 Uiso 1 1 calc R . .

loop_
_atom_site_aniso_label
_atom_site_aniso_U_11
_atom_site_aniso_U_22
_atom_site_aniso_U_33
_atom_site_aniso_U_23
_atom_site_aniso_U_13
_atom_site_aniso_U_12
Yb1 0.0128(3) 0.0214(3) 0.0153(3) -0.0011(2) 0.0000(2) 0.0005(2)
Yb2 0.0130(3) 0.0228(3) 0.0191(3) -0.0032(2) 0.0008(2) -0.0004(2)
Yb3 0.0106(3) 0.0317(3) 0.0173(3) 0.0027(2) -0.0009(2) -0.0007(2)
Re1 0.0282(4) 0.0489(4) 0.0376(4) -0.0007(3) -0.0034(3) -0.0006(3)
Re2 0.0135(3) 0.0200(3) 0.0213(3) 0.00087(19) -0.0012(2) -0.00106(19)
Re3 0.0356(4) 0.0392(4) 0.0209(3) -0.0018(2) -0.0010(2) 0.0000(3)
Re4 0.0301(3) 0.0292(3) 0.0260(3) -0.0012(2) -0.0020(2) 0.0046(2)
Re5 0.0825(9) 0.1721(16) 0.0932(10) -0.0067(8) -0.0065(7) 0.0006(8)
Re6 0.0332(4) 0.0564(5) 0.0366(4) 0.0058(3) -0.0047(3) 0.0013(3)
O1 0.020(5) 0.025(5) 0.024(5) -0.001(4) 0.004(4) -0.001(4)
O2 0.024(6) 0.062(8) 0.052(7) 0.003(6) -0.014(5) -0.002(5)
O3 0.010(4) 0.022(4) 0.011(4) -0.005(3) -0.002(3) 0.001(3)
O4 0.027(5) 0.054(6) 0.029(5) 0.003(4) -0.012(4) 0.001(4)
O5 0.016(4) 0.020(4) 0.023(4) 0.002(4) 0.003(4) 0.002(3)
O6 0.026(6) 0.103(11) 0.048(7) 0.023(7) -0.017(5) -0.017(6)
O7 0.023(5) 0.054(7) 0.026(5) -0.002(5) 0.002(4) 0.004(5)
O8 0.019(5) 0.025(5) 0.052(6) 0.008(4) -0.004(4) -0.003(4)
O9 0.025(5) 0.067(7) 0.022(5) -0.011(5) -0.005(4) 0.007(5)
O10 0.020(5) 0.022(5) 0.043(6) 0.013(4) 0.014(4) 0.003(4)
O11 0.021(5) 0.069(8) 0.024(5) 0.001(5) -0.002(4) 0.001(5)
O12 0.018(5) 0.026(5) 0.046(6) -0.001(4) -0.003(4) -0.004(4)
O13 0.021(5) 0.023(5) 0.027(5) -0.005(4) 0.003(4) 0.006(4)
O14 0.016(5) 0.028(5) 0.054(6) -0.008(5) 0.005(4) 0.002(4)
O15 0.014(5) 0.039(6) 0.020(5) 0.000(4) 0.005(4) 0.000(4)
O16 0.023(5) 0.039(6) 0.034(6) -0.012(4) -0.004(4) 0.002(4)
O17 0.020(5) 0.033(5) 0.032(5) 0.002(4) 0.006(4) -0.002(4)
O18 0.019(5) 0.038(6) 0.071(8) 0.002(5) -0.013(5) -0.002(4)
O19 0.023(5) 0.047(6) 0.034(5) -0.009(5) 0.005(4) 0.004(5)
O20 0.020(5) 0.043(6) 0.047(6) -0.003(5) -0.002(4) 0.009(4)
O21 0.012(4) 0.055(6) 0.018(4) 0.002(4) -0.005(3) -0.002(4)
O22 0.026(6) 0.053(7) 0.068(8) 0.006(6) 0.027(6) -0.002(5)
O23 0.014(5) 0.045(6) 0.033(5) 0.007(5) 0.002(4) 0.002(4)
O24 0.035(5) 0.071(7) 0.055(6) -0.015(5) 0.007(5) -0.026(5)
O25 0.022(5) 0.039(5) 0.016(4) -0.001(3) -0.005(4) 0.002(4)
O26 0.063(8) 0.041(7) 0.061(8) -0.019(6) -0.023(7) 0.011(6)
O27 0.065(7) 0.095(8) 0.062(7) -0.015(6) -0.005(6) 0.012(6)
O28 0.060(8) 0.075(9) 0.063(8) 0.024(7) -0.007(7) -0.030(7)
O29 0.020(5) 0.048(5) 0.019(4) -0.001(4) -0.012(4) 0.002(4)
O30 0.040(4) 0.040(4) 0.041(4) -0.0004(10) 0.0017(10) 0.0007(10)
O31 0.072(9) 0.065(9) 0.080(9) 0.018(7) -0.025(7) -0.038(7)
O32 0.038(7) 0.133(13) 0.018(5) 0.003(6) 0.002(5) -0.010(7)
O33 0.023(5) 0.050(7) 0.040(6) -0.008(5) -0.009(4) 0.002(5)
O34 0.021(5) 0.034(6) 0.045(6) 0.005(5) 0.005(4) 0.007(4)
O35 0.025(5) 0.059(7) 0.029(5) -0.006(5) -0.002(4) 0.004(5)
O36 0.022(5) 0.031(5) 0.039(6) 0.004(4) 0.008(4) -0.007(4)
O37 0.017(5) 0.110(10) 0.024(5) -0.006(6) -0.004(4) 0.001(6)
O38 0.029(6) 0.028(6) 0.071(8) 0.005(5) 0.011(5) -0.007(4)
O39 0.008(5) 0.082(9) 0.040(6) 0.010(5) -0.005(4) 0.002(5)
O40 0.019(5) 0.025(5) 0.057(7) -0.011(5) 0.011(5) 0.005(4)
O41 0.056(7) 0.092(8) 0.071(7) -0.039(6) 0.003(6) -0.005(6)
O42 0.041(6) 0.030(6) 0.046(6) 0.003(5) -0.002(5) -0.009(5)
O43 0.065(8) 0.039(6) 0.043(6) 0.005(5) -0.002(6) 0.013(6)
O44 0.043(7) 0.085(10) 0.073(9) -0.019(8) -0.006(6) 0.009(7)
O45 0.081(8) 0.112(9) 0.061(7) 0.036(6) 0.008(6) -0.020(7)
O46 0.050(7) 0.046(7) 0.045(6) 0.015(5) -0.006(5) 0.007(5)
O47 0.060(8) 0.059(8) 0.050(7) -0.016(6) -0.006(6) 0.016(6)
O48 0.044(7) 0.041(7) 0.067(8) 0.014(6) -0.003(6) -0.007(5)
O49 0.091(10) 0.044(7) 0.043(7) 0.004(6) -0.011(6) 0.014(7)
O50 0.058(7) 0.063(8) 0.024(5) 0.011(5) 0.012(5) -0.004(6)
O51 0.071(10) 0.081(10) 0.043(7) 0.010(6) -0.013(7) -0.032(7)
O52 0.031(6) 0.102(10) 0.030(6) -0.014(6) 0.005(5) 0.008(6)
O53 0.051(3) 0.050(3) 0.051(3) -0.0001(10) 0.0021(10) 0.0002(10)
O54 0.055(8) 0.069(8) 0.039(6) -0.008(6) 0.009(5) 0.009(6)
O55 0.022(6) 0.101(9) 0.025(5) -0.008(6) 0.002(4) 0.007(6)
O56 0.038(6) 0.052(7) 0.043(6) -0.005(5) -0.002(5) 0.004(5)
O57 0.099(9) 0.093(9) 0.138(10) 0.005(8) 0.016(8) 0.025(7)
O58 0.128(10) 0.128(10) 0.104(9) -0.008(8) -0.001(8) -0.014(8)
O59 0.040(6) 0.094(8) 0.051(6) -0.007(6) -0.001(5) -0.019(5)
O60 0.103(11) 0.051(8) 0.068(9) 0.020(7) 0.031(8) 0.010(8)
O61 0.094(6) 0.111(6) 0.082(6) 0.004(5) -0.002(5) -0.004(5)
O62 0.082(6) 0.119(7) 0.069(6) 0.002(6) -0.014(6) -0.015(6)
O63 0.089(6) 0.105(6) 0.067(5) 0.000(5) -0.006(5) -0.009(5)
O64 0.067(6) 0.099(7) 0.059(6) -0.001(5) -0.013(5) -0.016(5)
O65 0.026(5) 0.032(5) 0.023(5) -0.013(4) 0.012(4) -0.012(4)
O66 0.076(8) 0.022(5) 0.046(6) -0.004(5) 0.006(6) -0.002(5)
O67 0.021(5) 0.037(6) 0.021(5) -0.003(4) 0.002(4) -0.004(4)
O68 0.031(5) 0.029(5) 0.016(4) 0.002(4) -0.006(4) -0.006(4)
O69 0.054(7) 0.039(6) 0.050(7) -0.023(5) 0.015(5) -0.018(5)
O70 0.044(6) 0.030(6) 0.031(5) 0.006(4) 0.016(5) 0.006(5)
O71 0.051(4) 0.051(4) 0.051(4) 0.0001(10) 0.0022(10) 0.0000(10)
O72 0.049(4) 0.049(4) 0.049(4) 0.0000(10) 0.0021(10) 0.0000(10)
O73 0.057(4) 0.056(4) 0.056(4) 0.0000(10) 0.0026(10) 0.0002(10)
O74 0.069(10) 0.112(14) 0.107(12) -0.007(10) 0.020(9) 0.002(9)
O75 0.036(8) 0.040(8) 0.026(7) -0.001(7) -0.004(7) 0.013(7)
N1 0.023(5) 0.026(5) 0.016(5) -0.013(4) -0.010(4) 0.000(4)
N2 0.015(5) 0.023(6) 0.021(5) -0.002(4) -0.005(4) -0.004(4)
N3 0.014(6) 0.045(8) 0.042(7) -0.002(6) -0.009(5) -0.003(5)
N4 0.025(6) 0.033(7) 0.036(7) -0.001(5) -0.018(5) 0.001(5)
N5 0.016(5) 0.021(6) 0.019(5) -0.001(4) 0.003(4) -0.005(4)
N6 0.018(6) 0.017(5) 0.025(6) 0.000(4) 0.002(4) 0.007(4)
N7 0.017(6) 0.054(8) 0.024(6) 0.009(6) 0.000(5) 0.002(5)
N8 0.018(5) 0.042(6) 0.022(5) 0.000(5) -0.007(4) -0.006(5)
N9 0.019(6) 0.022(6) 0.018(5) 0.000(4) -0.001(4) 0.007(4)
N10 0.018(6) 0.021(6) 0.021(5) 0.007(4) -0.004(4) -0.001(4)
N11 0.022(5) 0.027(5) 0.038(6) 0.016(5) -0.004(5) -0.002(4)
N12 0.013(5) 0.043(6) 0.026(5) 0.004(5) -0.002(4) -0.002(4)
N13 0.016(6) 0.046(7) 0.022(6) 0.006(5) -0.005(5) -0.005(5)
N14 0.025(7) 0.071(10) 0.019(6) 0.012(6) 0.004(5) -0.016(6)
N15 0.022(5) 0.027(5) 0.035(6) 0.015(5) -0.004(4) -0.010(4)
N16 0.022(6) 0.022(6) 0.046(7) 0.007(5) -0.009(5) -0.005(5)
N17 0.022(6) 0.072(10) 0.013(5) 0.012(6) -0.002(5) -0.002(6)
N18 0.020(6) 0.041(7) 0.027(6) -0.007(5) -0.003(5) 0.005(5)
N19 0.024(6) 0.031(6) 0.015(5) 0.000(5) 0.002(4) 0.012(5)
N20 0.015(5) 0.034(6) 0.020(5) 0.011(4) 0.007(4) -0.002(4)
N21 0.023(6) 0.054(8) 0.024(6) -0.010(6) -0.008(5) 0.012(6)
N22 0.018(5) 0.041(6) 0.028(5) -0.010(5) -0.011(4) 0.006(5)
N23 0.025(6) 0.030(6) 0.028(6) -0.004(5) -0.011(5) 0.007(5)
N24 0.017(6) 0.015(5) 0.039(7) -0.005(5) -0.009(5) 0.005(4)
N25 0.014(5) 0.027(5) 0.037(6) -0.012(5) -0.004(4) -0.001(4)
N26 0.019(6) 0.016(5) 0.032(6) -0.010(5) 0.001(5) 0.000(4)
N27 0.019(6) 0.036(7) 0.058(8) -0.005(6) -0.002(6) -0.005(5)
N28 0.010(6) 0.027(6) 0.053(8) -0.001(6) -0.007(5) -0.001(5)
N29 0.018(6) 0.032(6) 0.021(5) -0.002(5) 0.000(4) 0.001(5)
N30 0.022(6) 0.031(6) 0.016(5) -0.001(5) -0.001(4) 0.000(5)
N31 0.018(5) 0.040(6) 0.034(6) -0.004(5) -0.007(4) -0.005(5)
N32 0.021(6) 0.034(7) 0.030(6) 0.005(5) 0.003(5) 0.004(5)
N33 0.017(6) 0.025(6) 0.036(6) 0.008(5) 0.003(5) 0.002(5)
N34 0.012(5) 0.021(6) 0.041(7) 0.003(5) -0.004(5) 0.001(4)
N35 0.017(6) 0.033(7) 0.045(7) 0.004(6) 0.008(5) 0.005(5)
N36 0.016(6) 0.038(7) 0.050(8) 0.002(6) 0.011(5) 0.000(5)
N37 0.018(6) 0.020(6) 0.057(8) -0.010(6) -0.006(5) 0.003(5)
N38 0.024(7) 0.043(8) 0.041(7) -0.008(6) 0.006(5) 0.000(6)
N39 0.024(7) 0.042(8) 0.040(7) 0.001(6) -0.006(5) 0.005(5)
N40 0.013(6) 0.035(7) 0.046(7) 0.005(6) 0.002(5) -0.003(5)
N41 0.020(6) 0.054(8) 0.028(6) -0.011(6) -0.004(5) 0.000(6)
N42 0.020(6) 0.061(9) 0.033(7) 0.007(6) -0.005(5) -0.015(6)
N43 0.019(6) 0.043(7) 0.025(6) -0.003(5) 0.004(5) -0.008(5)
N44 0.012(6) 0.047(8) 0.037(7) 0.010(6) 0.000(5) 0.002(5)
N45 0.013(6) 0.038(7) 0.038(7) 0.005(5) 0.004(5) -0.007(5)
N46 0.017(6) 0.028(6) 0.042(7) 0.006(5) -0.007(5) 0.004(5)
N47 0.015(5) 0.023(5) 0.049(6) -0.002(5) 0.010(5) -0.005(4)
N48 0.015(6) 0.045(8) 0.046(7) 0.002(6) -0.010(5) -0.006(5)
N49 0.019(2) 0.019(2) 0.019(2) -0.0003(10) 0.0009(10) -0.0003(10)
N50 0.029(3) 0.029(3) 0.029(3) 0.0000(10) 0.0019(10) -0.0001(10)
N51 0.036(3) 0.036(3) 0.036(3) -0.0003(10) 0.0017(10) -0.0002(10)
C1 0.026(7) 0.027(7) 0.018(6) -0.005(5) 0.000(5) 0.005(6)
C2 0.022(6) 0.024(6) 0.026(6) 0.006(5) 0.000(5) -0.011(5)
C3 0.018(5) 0.018(5) 0.022(5) -0.002(4) -0.005(4) -0.006(4)
C4 0.031(6) 0.032(6) 0.026(5) 0.003(5) -0.008(5) 0.000(5)
C5 0.020(5) 0.021(5) 0.014(5) 0.001(4) 0.000(4) 0.001(4)
C6 0.024(6) 0.040(7) 0.033(6) 0.000(6) -0.002(5) -0.010(5)
C7 0.017(3) 0.017(3) 0.017(3) -0.0002(10) 0.0004(10) 0.0001(10)
C8 0.021(6) 0.024(6) 0.017(5) -0.003(5) 0.000(4) 0.005(5)
C9 0.019(6) 0.028(6) 0.024(6) -0.001(5) 0.005(5) -0.007(5)
C10 0.013(5) 0.030(5) 0.021(5) 0.003(4) 0.004(4) -0.002(4)
C11 0.016(5) 0.020(5) 0.021(5) -0.001(5) -0.001(5) 0.001(4)
C12 0.021(6) 0.034(6) 0.032(6) 0.003(5) -0.001(5) 0.005(5)
C13 0.019(5) 0.020(5) 0.029(5) 0.002(4) -0.001(4) 0.004(4)
C14 0.018(5) 0.023(5) 0.031(5) 0.005(4) -0.009(4) 0.002(4)
C15 0.018(5) 0.018(5) 0.024(5) -0.004(4) 0.000(4) 0.006(4)
C16 0.025(6) 0.041(7) 0.035(6) 0.005(6) 0.000(5) 0.000(5)
C17 0.023(5) 0.036(6) 0.029(5) 0.002(5) -0.006(5) -0.001(5)
C18 0.026(6) 0.029(6) 0.036(6) 0.008(5) -0.011(5) 0.002(5)
C19 0.020(6) 0.035(6) 0.020(5) 0.004(5) -0.001(5) -0.003(5)
C20 0.022(6) 0.026(6) 0.022(6) 0.005(5) 0.001(5) -0.002(5)
C21 0.024(6) 0.031(6) 0.035(6) 0.010(5) -0.008(5) -0.002(5)
C22 0.023(5) 0.016(5) 0.029(5) 0.007(4) -0.004(4) 0.003(4)
C23 0.023(6) 0.047(7) 0.025(6) 0.007(5) 0.001(5) -0.001(5)
C24 0.026(6) 0.035(6) 0.028(6) 0.015(5) 0.000(5) -0.003(5)
C25 0.032(6) 0.049(6) 0.019(5) 0.000(5) 0.007(5) 0.003(5)
C26 0.017(5) 0.038(6) 0.023(5) -0.008(5) 0.003(4) 0.003(5)
C27 0.018(5) 0.039(6) 0.023(5) 0.003(5) -0.005(4) -0.008(5)
C28 0.018(5) 0.026(5) 0.023(5) 0.002(4) 0.002(4) 0.006(4)
C29 0.031(7) 0.053(7) 0.029(6) -0.003(6) -0.001(5) 0.009(6)
C30 0.024(6) 0.030(6) 0.022(6) -0.008(5) -0.002(5) 0.005(5)
C31 0.029(6) 0.045(6) 0.033(6) -0.001(5) -0.003(5) 0.005(5)
C32 0.031(6) 0.024(6) 0.033(6) -0.007(5) -0.012(5) 0.008(5)
C33 0.028(6) 0.033(6) 0.024(6) -0.014(5) -0.007(5) 0.009(5)
C34 0.025(6) 0.019(6) 0.028(6) -0.008(5) 0.001(5) -0.007(5)
C35 0.026(6) 0.037(7) 0.027(6) -0.008(5) -0.012(5) 0.008(5)
C36 0.026(6) 0.027(6) 0.031(6) -0.005(5) -0.012(5) -0.008(5)
C37 0.017(7) 0.027(7) 0.032(7) 0.004(6) 0.002(6) -0.005(5)
C38 0.021(6) 0.020(6) 0.041(7) -0.009(5) 0.003(5) 0.005(5)
C39 0.023(6) 0.025(6) 0.041(7) -0.009(5) -0.008(5) 0.008(5)
C40 0.031(8) 0.019(7) 0.037(8) -0.005(6) -0.001(6) 0.005(6)
C41 0.019(6) 0.034(6) 0.029(6) -0.011(5) -0.002(5) -0.005(5)
C42 0.030(8) 0.055(10) 0.028(8) -0.006(7) 0.012(6) 0.000(7)
C43 0.013(5) 0.031(6) 0.022(6) 0.002(5) -0.002(5) -0.002(5)
C44 0.024(7) 0.036(8) 0.022(7) 0.002(6) 0.007(5) 0.003(6)
C45 0.019(7) 0.040(8) 0.015(6) -0.003(6) 0.001(5) 0.005(6)
C46 0.038(8) 0.021(7) 0.014(6) 0.000(5) -0.006(6) -0.003(6)
C47 0.016(7) 0.033(8) 0.025(7) 0.006(6) -0.004(5) 0.003(6)
C48 0.020(7) 0.040(9) 0.049(9) -0.001(7) 0.017(7) -0.004(6)
C49 0.016(7) 0.020(7) 0.054(9) 0.002(6) -0.004(6) 0.001(5)
C50 0.023(7) 0.024(7) 0.043(8) 0.006(6) 0.002(6) -0.007(6)
C51 0.024(7) 0.027(8) 0.039(8) 0.012(6) 0.001(6) 0.003(6)
C52 0.028(8) 0.027(8) 0.037(8) -0.003(6) 0.004(6) -0.003(6)
C53 0.031(8) 0.020(7) 0.027(7) 0.005(5) -0.003(6) 0.007(6)
C54 0.025(8) 0.026(8) 0.044(9) -0.002(6) 0.000(6) 0.001(6)
C55 0.015(7) 0.044(8) 0.017(6) -0.004(6) 0.002(5) 0.007(6)
C56 0.040(9) 0.029(8) 0.030(8) -0.018(6) 0.002(6) 0.010(6)
C57 0.034(7) 0.020(6) 0.032(6) -0.007(5) -0.007(5) -0.008(5)
C58 0.027(8) 0.034(8) 0.038(8) -0.010(7) -0.003(6) 0.002(6)
C59 0.028(8) 0.050(10) 0.027(7) -0.004(7) 0.003(6) 0.010(7)
C60 0.030(8) 0.053(10) 0.029(8) 0.006(7) -0.001(6) -0.014(7)
C61 0.024(3) 0.024(3) 0.024(3) -0.0002(10) 0.0016(10) 0.0001(10)
C62 0.025(6) 0.047(7) 0.028(6) 0.008(6) -0.014(5) -0.006(6)
C63 0.029(8) 0.043(9) 0.018(6) 0.000(6) -0.004(6) -0.004(6)
C64 0.024(8) 0.082(13) 0.023(8) 0.006(7) 0.009(6) 0.000(7)
C65 0.028(8) 0.038(8) 0.032(8) 0.006(6) 0.002(6) -0.009(6)
C66 0.032(8) 0.040(9) 0.024(7) -0.002(6) -0.007(6) 0.000(7)
C67 0.020(6) 0.035(6) 0.029(6) 0.008(5) 0.006(5) -0.009(5)
C68 0.029(8) 0.017(7) 0.037(8) 0.005(6) 0.000(6) 0.001(6)
C69 0.021(7) 0.030(8) 0.039(8) 0.018(6) -0.003(6) -0.004(6)
C70 0.025(8) 0.040(9) 0.041(8) -0.013(7) 0.005(6) -0.008(6)
C71 0.021(6) 0.026(6) 0.031(6) 0.001(5) -0.009(5) -0.006(5)
C72 0.021(6) 0.021(6) 0.044(7) 0.002(5) -0.002(5) 0.007(5)

loop_
_atom_type_symbol
_atom_type_description
_atom_type_scat_dispersion_real
_atom_type_scat_dispersion_imag
_atom_type_scat_source
C C 0.0033 0.0016 'International Tables Vol C Tables 4.2.6.8 and 6.1.1.4'
H H 0.0000 0.0000 'International Tables Vol C Tables 4.2.6.8 and 6.1.1.4'
N N 0.0061 0.0033 'International Tables Vol C Tables 4.2.6.8 and 6.1.1.4'
O O 0.0106 0.0060 'International Tables Vol C Tables 4.2.6.8 and 6.1.1.4'
Yb Yb -0.3850 5.5486 'International Tables Vol C Tables 4.2.6.8 and 6.1.1.4'
Re Re -1.0185 7.2310 'International Tables Vol C Tables 4.2.6.8 and 6.1.1.4'

loop_
_geom_angle_atom_site_label_1
_geom_angle_atom_site_label_2
_geom_angle_atom_site_label_3
_geom_angle
_geom_angle_site_symmetry_1
_geom_angle_site_symmetry_3
_geom_angle_publ_flag
O3 Yb1 O36 136.6(3) . . ?
O3 Yb1 O34 106.5(3) . . ?
O36 Yb1 O34 79.5(3) . . ?
O3 Yb1 O25 82.0(3) . . ?
O36 Yb1 O25 120.1(3) . . ?
O34 Yb1 O25 141.7(3) . . ?
O3 Yb1 O35 150.7(3) . . ?
O36 Yb1 O35 72.1(4) . . ?
O34 Yb1 O35 80.9(3) . . ?
O25 Yb1 O35 75.7(3) . . ?
O3 Yb1 O33 68.3(3) . . ?
O36 Yb1 O33 72.7(3) . . ?
O34 Yb1 O33 74.0(3) . . ?
O25 Yb1 O33 140.6(3) . . ?
O35 Yb1 O33 139.8(3) . . ?
O3 Yb1 O5 80.2(3) . . ?
O36 Yb1 O5 72.8(3) . . ?
O34 Yb1 O5 144.2(3) . . ?
O25 Yb1 O5 73.5(3) . . ?
O35 Yb1 O5 110.7(3) . . ?
O33 Yb1 O5 76.3(3) . . ?
O3 Yb1 O1 76.0(3) . . ?
O36 Yb1 O1 142.3(3) . . ?
O34 Yb1 O1 71.4(3) . . ?
O25 Yb1 O1 74.9(3) . . ?
O35 Yb1 O1 79.9(3) . . ?
O33 Yb1 O1 119.4(3) . . ?
O5 Yb1 O1 142.5(3) . . ?
O3 Yb1 C7 16.1(2) . . ?
O15 Yb2 O38 116.7(4) . . ?
O15 Yb2 O29 80.7(3) . . ?
O38 Yb2 O29 136.2(4) . . ?
O15 Yb2 O40 125.5(3) . . ?
O38 Yb2 O40 78.8(4) . . ?
O29 Yb2 O40 125.6(3) . . ?
O15 Yb2 O39 155.2(3) . . ?
O38 Yb2 O39 77.5(4) . . ?
O29 Yb2 O39 75.6(3) . . ?
O40 Yb2 O39 75.5(4) . . ?
O15 Yb2 O37 66.8(3) . . ?
O38 Yb2 O37 72.0(4) . . ?
O29 Yb2 O37 145.7(3) . . ?
O40 Yb2 O37 70.6(4) . . ?
O39 Yb2 O37 137.8(3) . . ?
O15 Yb2 O13 78.7(3) . . ?
O38 Yb2 O13 69.7(3) . . ?
O29 Yb2 O13 75.7(3) . . ?
O40 Yb2 O13 147.1(3) . . ?
O39 Yb2 O13 88.6(3) . . ?
O37 Yb2 O13 106.8(4) . . ?
O15 Yb2 O17 77.5(3) . . ?
O38 Yb2 O17 147.9(3) . . ?
O29 Yb2 O17 71.8(3) . . ?
O40 Yb2 O17 70.0(3) . . ?
O39 Yb2 O17 101.2(3) . . ?
O37 Yb2 O17 90.1(4) . . ?
O13 Yb2 O17 142.3(3) . . ?
O44 Yb3 O48 71.9(4) . . ?
O44 Yb3 O41 74.2(5) . . ?
O48 Yb3 O41 139.6(4) . . ?
O44 Yb3 O45 78.2(6) . . ?
O48 Yb3 O45 73.5(5) . . ?
O41 Yb3 O45 78.7(6) . . ?
O44 Yb3 O43 75.2(4) . . ?
O48 Yb3 O43 79.6(4) . . ?
O41 Yb3 O43 112.0(5) . . ?
O45 Yb3 O43 146.8(5) . . ?
O44 Yb3 O46 142.8(4) . . ?
O48 Yb3 O46 119.1(4) . . ?
O41 Yb3 O46 78.1(5) . . ?
O45 Yb3 O46 72.4(5) . . ?
O43 Yb3 O46 139.4(4) . . ?
O44 Yb3 O42 122.2(5) . . ?
O48 Yb3 O42 143.6(4) . . ?
O41 Yb3 O42 74.5(4) . . ?
O45 Yb3 O42 138.8(4) . . ?
O43 Yb3 O42 73.4(4) . . ?
O46 Yb3 O42 71.9(4) . . ?
O44 Yb3 O47 140.2(4) . . ?
O48 Yb3 O47 74.6(4) . . ?
O41 Yb3 O47 144.4(4) . . ?
O45 Yb3 O47 112.0(5) . . ?
O43 Yb3 O47 78.2(4) . . ?
O46 Yb3 O47 73.7(4) . . ?
O42 Yb3 O47 76.4(4) . . ?
O26 Re1 O25 115.3(6) . . ?
O26 Re1 O28 112.7(9) . . ?
O25 Re1 O28 108.0(6) . . ?
O26 Re1 O27 110.0(8) . . ?
O25 Re1 O27 108.5(5) . . ?
O28 Re1 O27 101.4(8) . . ?
O30 Re2 O32 110.0(7) . . ?
O30 Re2 O31 109.7(8) . . ?
O32 Re2 O31 108.4(7) . . ?
O30 Re2 O29 109.0(6) . . ?
O32 Re2 O29 108.8(5) . . ?
O31 Re2 O29 110.9(5) . . ?
O50 Re3 O52 111.9(6) . . ?
O50 Re3 O51 111.7(6) . . ?
O52 Re3 O51 108.9(6) . . ?
O50 Re3 O49 108.6(5) . . ?
O52 Re3 O49 108.7(6) . . ?
O51 Re3 O49 107.0(6) . . ?
O53 Re4 O54 111.3(6) . . ?
O53 Re4 O55 106.2(6) . . ?
O54 Re4 O55 109.1(6) . . ?
O53 Re4 O56 112.5(5) . . ?
O54 Re4 O56 108.5(5) . . ?
O55 Re4 O56 109.2(5) . . ?
O59 Re5 O57 122.2(8) . . ?
O59 Re5 O58 106.3(8) . . ?
O57 Re5 O58 108.3(10) . . ?
O59 Re5 O60 108.3(7) . . ?
O57 Re5 O60 108.8(8) . . ?
O58 Re5 O60 100.8(8) . . ?
O63 Re6 O61 102.9(9) . . ?
O63 Re6 O62 113.0(6) . . ?
O61 Re6 O62 111.4(6) . . ?
O63 Re6 O64 112.1(7) . . ?
O61 Re6 O64 109.6(7) . . ?
O62 Re6 O64 107.8(5) . . ?
C1 O1 Yb1 146.0(6) . . ?
C7 O3 Yb1 134.8(6) . . ?
C13 O5 Yb1 138.7(6) . . ?
C37 O13 Yb2 146.8(6) . . ?
C43 O15 Yb2 139.7(6) . . ?
C49 O17 Yb2 138.9(6) . . ?
Re1 O25 Yb1 150.6(5) . . ?
Re2 O29 Yb2 151.2(5) . . ?
C1 N1 C3 111.7(7) . . ?
C1 N1 C35 121.9(7) . . ?
C3 N1 C35 120.8(7) . . ?
C1 N2 C5 124.8(7) . . ?
C1 N2 C2 112.7(7) . . ?
C5 N2 C2 122.5(7) . . ?
C4 N3 C2 111.1(8) . . ?
C4 N3 C6 122.1(8) . . ?
C2 N3 C6 126.1(8) . . ?
C4 N4 C3 114.5(8) . . ?
C4 N4 C36 123.5(8) . . ?
C3 N4 C36 121.7(8) . . ?
C7 N5 C5 121.6(7) . . ?
C7 N5 C9 111.8(7) . . ?
C5 N5 C9 126.6(7) . . ?
C7 N6 C11 121.8(7) . . ?
C7 N6 C8 111.8(7) . . ?
C11 N6 C8 125.8(7) . . ?
C10 N7 C12 124.8(8) . . ?
C10 N7 C8 112.2(8) . . ?
C12 N7 C8 122.5(9) . . ?
C10 N8 C9 111.3(8) . . ?
C10 N8 C6 124.0(8) . . ?
C9 N8 C6 124.3(8) . . ?
C13 N9 C11 124.0(7) . . ?
C13 N9 C15 111.7(7) . . ?
C11 N9 C15 123.1(7) . . ?
C13 N10 C14 112.4(7) . . ?
C13 N10 C17 121.2(7) . . ?
C14 N10 C17 124.3(7) . . ?
C16 N11 C18 122.3(8) . . ?
C16 N11 C14 111.5(8) . . ?
C18 N11 C14 124.7(8) . . ?
C16 N12 C15 112.2(8) . . ?
C16 N12 C12 119.4(8) . . ?
C15 N12 C12 125.3(7) . . ?
C19 N13 C17 121.6(8) . . ?
C19 N13 C21 112.8(8) . . ?
C17 N13 C21 121.5(8) . . ?
C19 N14 C23 123.1(9) . . ?
C19 N14 C20 112.3(9) . . ?
C23 N14 C20 124.5(8) . . ?
C22 N15 C24 120.9(8) . . ?
C22 N15 C20 113.1(8) . . ?
C24 N15 C20 125.8(8) . . ?
C22 N16 C18 123.1(8) . . ?
C22 N16 C21 111.7(8) . . ?
C18 N16 C21 125.0(8) . . ?
C25 N17 C23 123.7(8) . . ?
C25 N17 C27 113.5(10) . . ?
C23 N17 C27 122.8(9) . . ?
C25 N18 C29 123.4(9) . . ?
C25 N18 C26 111.0(8) . . ?
C29 N18 C26 124.3(8) . . ?
C30 N19 C28 123.2(7) . . ?
C30 N19 C26 124.9(8) . . ?
C28 N19 C26 111.5(8) . . ?
C28 N20 C24 120.2(8) . . ?
C28 N20 C27 112.9(8) . . ?
C24 N20 C27 124.5(8) . . ?
C33 N21 C31 113.2(8) . . ?
C33 N21 C29 127.3(8) . . ?
C31 N21 C29 118.1(9) . . ?
C31 N22 C32 113.6(8) . . ?
C31 N22 C35 120.9(8) . . ?
C32 N22 C35 122.2(8) . . ?
C34 N23 C36 123.3(8) . . ?
C34 N23 C32 112.9(8) . . ?
C36 N23 C32 123.4(8) . . ?
C34 N24 C30 121.7(8) . . ?
C34 N24 C33 113.3(8) . . ?
C30 N24 C33 122.5(8) . . ?
C37 N25 C71 120.9(8) . . ?
C37 N25 C39 109.5(8) . . ?
C71 N25 C39 123.3(8) . . ?
C37 N26 C38 111.8(8) . . ?
C37 N26 C41 125.5(8) . . ?
C38 N26 C41 122.8(8) . . ?
C40 N27 C38 111.4(9) . . ?
C40 N27 C42 121.2(9) . . ?
C38 N27 C42 125.6(9) . . ?
C40 N28 C72 125.6(8) . . ?
C40 N28 C39 108.9(8) . . ?
C72 N28 C39 125.4(8) . . ?
C43 N29 C41 120.9(8) . . ?
C43 N29 C45 112.5(8) . . ?
C41 N29 C45 126.6(8) . . ?
C43 N30 C47 121.4(8) . . ?
C43 N30 C44 110.6(8) . . ?
C47 N30 C44 127.9(8) . . ?
C46 N31 C48 123.1(8) . . ?
C46 N31 C44 112.8(8) . . ?
C48 N31 C44 123.8(9) . . ?
C46 N32 C45 111.1(8) . . ?
C46 N32 C42 124.3(8) . . ?
C45 N32 C42 124.1(8) . . ?
C49 N33 C47 125.3(8) . . ?
C49 N33 C51 110.2(8) . . ?
C47 N33 C51 124.2(8) . . ?
C49 N34 C53 121.8(8) . . ?
C49 N34 C50 109.3(8) . . ?
C53 N34 C50 122.3(8) . . ?
C52 N35 C50 110.3(8) . . ?
C52 N35 C54 123.7(8) . . ?
C50 N35 C54 125.9(8) . . ?
C52 N36 C51 111.3(8) . . ?
C52 N36 C48 119.3(8) . . ?
C51 N36 C48 123.6(9) . . ?
C55 N37 C57 113.6(8) . . ?
C55 N37 C53 121.1(8) . . ?
C57 N37 C53 121.2(8) . . ?
C55 N38 C56 114.8(9) . . ?
C55 N38 C59 121.9(9) . . ?
C56 N38 C59 123.2(8) . . ?
C58 N39 C60 122.1(9) . . ?
C58 N39 C56 114.2(8) . . ?
C60 N39 C56 123.3(8) . . ?
C58 N40 C57 111.8(8) . . ?
C58 N40 C54 124.7(8) . . ?
C57 N40 C54 122.8(8) . . ?
C61 N41 C59 124.5(8) . . ?
C61 N41 C63 113.2(9) . . ?
C59 N41 C63 122.3(8) . . ?
C61 N42 C65 124.5(8) . . ?
C61 N42 C62 112.5(9) . . ?
C65 N42 C62 122.9(9) . . ?
C64 N43 C66 124.6(9) . . ?
C64 N43 C62 109.7(9) . . ?
C66 N43 C62 124.6(8) . . ?
C64 N44 C60 123.9(9) . . ?
C64 N44 C63 113.1(9) . . ?
C60 N44 C63 122.2(9) . . ?
C67 N45 C69 112.9(8) . . ?
C67 N45 C65 121.3(8) . . ?
C69 N45 C65 125.1(8) . . ?
C67 N46 C68 114.4(8) . . ?
C67 N46 C71 122.6(8) . . ?
C68 N46 C71 121.0(8) . . ?
C70 N47 C68 109.7(8) . . ?
C70 N47 C72 124.8(8) . . ?
C68 N47 C72 124.9(8) . . ?
C70 N48 C66 122.4(8) . . ?
C70 N48 C69 112.2(8) . . ?
C66 N48 C69 122.6(9) . . ?
O67 N49 O66 121.1(10) . . ?
O67 N49 O65 120.3(10) . . ?
O66 N49 O65 117.7(10) . . ?
O68 N50 O69 120.3(11) . . ?
O68 N50 O70 120.8(11) . . ?
O69 N50 O70 118.5(11) . . ?
O72 N51 O71 123(3) . . ?
O72 N51 O73 121(3) . . ?
O71 N51 O73 116.9(15) . . ?
O1 C1 N2 125.7(10) . . ?
O1 C1 N1 127.1(9) . . ?
N2 C1 N1 107.2(9) . . ?
N3 C2 N2 116.2(9) . . ?
N3 C2 C3 104.7(9) . . ?
N2 C2 C3 103.1(8) . . ?
N3 C2 H2 110.8 . . ?
N2 C2 H2 110.8 . . ?
C3 C2 H2 110.8 . . ?
N4 C3 N1 114.3(8) . . ?
N4 C3 C2 101.5(9) . . ?
N1 C3 C2 104.2(8) . . ?
N4 C3 H3 112.0 . . ?
N1 C3 H3 112.0 . . ?
C2 C3 H3 112.0 . . ?
O2 C4 N4 127.5(11) . . ?
O2 C4 N3 125.1(11) . . ?
N4 C4 N3 107.3(9) . . ?
N5 C5 N2 113.7(8) . . ?
N5 C5 H5A 108.8 . . ?
N2 C5 H5A 108.8 . . ?
N5 C5 H5B 108.8 . . ?
N2 C5 H5B 108.8 . . ?
H5A C5 H5B 107.7 . . ?
N3 C6 N8 115.4(9) . . ?
N3 C6 H6A 108.4 . . ?
N8 C6 H6A 108.4 . . ?
N3 C6 H6B 108.4 . . ?
N8 C6 H6B 108.4 . . ?
H6A C6 H6B 107.5 . . ?
O3 C7 N5 124.8(9) . . ?
O3 C7 N6 125.2(9) . . ?
N5 C7 N6 109.9(9) . . ?
N6 C8 N7 114.5(8) . . ?
N6 C8 C9 102.9(8) . . ?
N7 C8 C9 102.7(8) . . ?
N6 C8 H8 112.0 . . ?
N7 C8 H8 112.0 . . ?
C9 C8 H8 112.0 . . ?
N8 C9 N5 114.0(8) . . ?
N8 C9 C8 103.9(9) . . ?
N5 C9 C8 103.5(8) . . ?
N8 C9 H9 111.6 . . ?
N5 C9 H9 111.6 . . ?
C8 C9 H9 111.6 . . ?
O4 C10 N7 125.2(10) . . ?
O4 C10 N8 124.9(10) . . ?
N7 C10 N8 109.8(9) . . ?
N6 C11 N9 115.2(8) . . ?
N6 C11 H11A 108.5 . . ?
N9 C11 H11A 108.5 . . ?
N6 C11 H11B 108.5 . . ?
N9 C11 H11B 108.5 . . ?
H11A C11 H11B 107.5 . . ?
N7 C12 N12 113.5(9) . . ?
N7 C12 H12A 108.9 . . ?
N12 C12 H12A 108.9 . . ?
N7 C12 H12B 108.9 . . ?
N12 C12 H12B 108.9 . . ?
H12A C12 H12B 107.7 . . ?
O5 C13 N9 124.2(10) . . ?
O5 C13 N10 127.5(10) . . ?
N9 C13 N10 108.2(8) . . ?
N10 C14 N11 112.9(9) . . ?
N10 C14 C15 103.7(8) . . ?
N11 C14 C15 104.1(9) . . ?
N10 C14 H14 111.9 . . ?
N11 C14 H14 111.9 . . ?
C15 C14 H14 111.9 . . ?
N12 C15 N9 115.6(8) . . ?
N12 C15 C14 103.5(9) . . ?
N9 C15 C14 102.1(8) . . ?
N12 C15 H15 111.6 . . ?
N9 C15 H15 111.6 . . ?
C14 C15 H15 111.6 . . ?
O6 C16 N11 125.6(11) . . ?
O6 C16 N12 127.2(11) . . ?
N11 C16 N12 107.2(9) . . ?
N13 C17 N10 114.4(9) . . ?
N13 C17 H17A 108.7 . . ?
N10 C17 H17A 108.7 . . ?
N13 C17 H17B 108.7 . . ?
N10 C17 H17B 108.7 . . ?
H17A C17 H17B 107.6 . . ?
N11 C18 N16 113.5(9) . . ?
N11 C18 H18A 108.9 . . ?
N16 C18 H18A 108.9 . . ?
N11 C18 H18B 108.9 . . ?
N16 C18 H18B 108.9 . . ?
H18A C18 H18B 107.7 . . ?
O7 C19 N13 125.3(10) . . ?
O7 C19 N14 125.6(10) . . ?
N13 C19 N14 109.1(9) . . ?
N15 C20 N14 115.2(9) . . ?
N15 C20 C21 103.2(9) . . ?
N14 C20 C21 102.2(9) . . ?
N15 C20 H20 111.8 . . ?
N14 C20 H20 111.8 . . ?
C21 C20 H20 111.8 . . ?
N16 C21 N13 114.8(9) . . ?
N16 C21 C20 103.9(9) . . ?
N13 C21 C20 103.2(10) . . ?
N16 C21 H21 111.5 . . ?
N13 C21 H21 111.5 . . ?
C20 C21 H21 111.5 . . ?
O8 C22 N15 126.9(10) . . ?
O8 C22 N16 125.8(10) . . ?
N15 C22 N16 107.2(8) . . ?
N17 C23 N14 115.0(9) . . ?
N17 C23 H23A 108.5 . . ?
N14 C23 H23A 108.5 . . ?
N17 C23 H23B 108.5 . . ?
N14 C23 H23B 108.5 . . ?
H23A C23 H23B 107.5 . . ?
N15 C24 N20 112.6(9) . . ?
N15 C24 H24A 109.1 . . ?
N20 C24 H24A 109.1 . . ?
N15 C24 H24B 109.1 . . ?
N20 C24 H24B 109.1 . . ?
H24A C24 H24B 107.8 . . ?
O9 C25 N18 127.2(12) . . ?
O9 C25 N17 123.7(12) . . ?
N18 C25 N17 109.1(10) . . ?
N19 C26 N18 113.4(8) . . ?
N19 C26 C27 104.5(9) . . ?
N18 C26 C27 104.4(9) . . ?
N19 C26 H26 111.4 . . ?
N18 C26 H26 111.4 . . ?
C27 C26 H26 111.4 . . ?
N20 C27 N17 113.1(9) . . ?
N20 C27 C26 103.6(9) . . ?
N17 C27 C26 102.0(9) . . ?
N20 C27 H27 112.4 . . ?
N17 C27 H27 112.4 . . ?
C26 C27 H27 112.4 . . ?
O10 C28 N20 128.2(10) . . ?
O10 C28 N19 124.1(10) . . ?
N20 C28 N19 107.3(9) . . ?
N18 C29 N21 113.9(9) . . ?
N18 C29 H29A 108.8 . . ?
N21 C29 H29A 108.8 . . ?
N18 C29 H29B 108.8 . . ?
N21 C29 H29B 108.8 . . ?
H29A C29 H29B 107.7 . . ?
N19 C30 N24 113.5(8) . . ?
N19 C30 H30A 108.9 . . ?
N24 C30 H30A 108.9 . . ?
N19 C30 H30B 108.9 . . ?
N24 C30 H30B 108.9 . . ?
H30A C30 H30B 107.7 . . ?
O11 C31 N22 127.2(11) . . ?
O11 C31 N21 125.4(11) . . ?
N22 C31 N21 106.9(10) . . ?
N22 C32 N23 115.1(9) . . ?
N22 C32 C33 101.6(10) . . ?
N23 C32 C33 103.4(9) . . ?
N22 C32 H32 112.0 . . ?
N23 C32 H32 112.0 . . ?
C33 C32 H32 112.0 . . ?
N21 C33 N24 117.9(10) . . ?
N21 C33 C32 102.4(9) . . ?
N24 C33 C32 101.3(9) . . ?
N21 C33 H33 111.4 . . ?
N24 C33 H33 111.4 . . ?
C32 C33 H33 111.4 . . ?
O12 C34 N24 126.8(11) . . ?
O12 C34 N23 125.7(10) . . ?
N24 C34 N23 107.4(9) . . ?
N22 C35 N1 113.4(9) . . ?
N22 C35 H35A 108.9 . . ?
N1 C35 H35A 108.9 . . ?
N22 C35 H35B 108.9 . . ?
N1 C35 H35B 108.9 . . ?
H35A C35 H35B 107.7 . . ?
N23 C36 N4 115.7(8) . . ?
N23 C36 H36A 108.4 . . ?
N4 C36 H36A 108.4 . . ?
N23 C36 H36B 108.4 . . ?
N4 C36 H36B 108.4 . . ?
H36A C36 H36B 107.4 . . ?
O13 C37 N26 125.2(10) . . ?
O13 C37 N25 126.0(10) . . ?
N26 C37 N25 108.8(9) . . ?
N27 C38 N26 114.4(9) . . ?
N27 C38 C39 104.6(10) . . ?
N26 C38 C39 104.1(9) . . ?
N27 C38 H38 111.1 . . ?
N26 C38 H38 111.1 . . ?
C39 C38 H38 111.1 . . ?
N28 C39 N25 113.3(9) . . ?
N28 C39 C38 104.0(10) . . ?
N25 C39 C38 104.6(9) . . ?
N28 C39 H39 111.5 . . ?
N25 C39 H39 111.5 . . ?
C38 C39 H39 111.5 . . ?
O14 C40 N27 126.9(11) . . ?
O14 C40 N28 123.3(10) . . ?
N27 C40 N28 109.8(9) . . ?
N29 C41 N26 113.9(8) . . ?
N29 C41 H41A 108.8 . . ?
N26 C41 H41A 108.8 . . ?
N29 C41 H41B 108.8 . . ?
N26 C41 H41B 108.8 . . ?
H41A C41 H41B 107.7 . . ?
N32 C42 N27 112.8(9) . . ?
N32 C42 H42A 109.0 . . ?
N27 C42 H42A 109.0 . . ?
N32 C42 H42B 109.0 . . ?
N27 C42 H42B 109.0 . . ?
H42A C42 H42B 107.8 . . ?
O15 C43 N30 124.9(10) . . ?
O15 C43 N29 124.8(10) . . ?
N30 C43 N29 110.3(9) . . ?
N30 C44 N31 114.3(9) . . ?
N30 C44 C45 104.0(9) . . ?
N31 C44 C45 102.7(9) . . ?
N30 C44 H44 111.7 . . ?
N31 C44 H44 111.7 . . ?
C45 C44 H44 111.7 . . ?
N29 C45 N32 114.8(8) . . ?
N29 C45 C44 102.2(9) . . ?
N32 C45 C44 103.5(9) . . ?
N29 C45 H45 111.8 . . ?
N32 C45 H45 111.8 . . ?
C44 C45 H45 111.8 . . ?
O16 C46 N31 126.6(10) . . ?
O16 C46 N32 123.2(10) . . ?
N31 C46 N32 109.8(9) . . ?
N30 C47 N33 113.9(8) . . ?
N30 C47 H47A 108.8 . . ?
N33 C47 H47A 108.8 . . ?
N30 C47 H47B 108.8 . . ?
N33 C47 H47B 108.8 . . ?
H47A C47 H47B 107.7 . . ?
N31 C48 N36 113.4(9) . . ?
N31 C48 H48A 108.9 . . ?
N36 C48 H48A 108.9 . . ?
N31 C48 H48B 108.9 . . ?
N36 C48 H48B 108.9 . . ?
H48A C48 H48B 107.7 . . ?
O17 C49 N34 125.3(12) . . ?
O17 C49 N33 125.1(11) . . ?
N34 C49 N33 109.6(9) . . ?
N35 C50 C51 104.8(10) . . ?
N35 C50 N34 113.8(9) . . ?
C51 C50 N34 103.4(10) . . ?
N35 C50 H50 111.4 . . ?
C51 C50 H50 111.4 . . ?
N34 C50 H50 111.4 . . ?
N36 C51 C50 103.8(10) . . ?
N36 C51 N33 114.2(9) . . ?
C50 C51 N33 104.8(10) . . ?
N36 C51 H51 111.2 . . ?
C50 C51 H51 111.2 . . ?
N33 C51 H51 111.2 . . ?
O18 C52 N36 127.9(11) . . ?
O18 C52 N35 125.1(11) . . ?
N36 C52 N35 106.9(9) . . ?
N34 C53 N37 112.3(8) . . ?
N34 C53 H53A 109.1 . . ?
N37 C53 H53A 109.1 . . ?
N34 C53 H53B 109.1 . . ?
N37 C53 H53B 109.1 . . ?
H53A C53 H53B 107.9 . . ?
N35 C54 N40 115.0(9) . . ?
N35 C54 H54A 108.5 . . ?
N40 C54 H54A 108.5 . . ?
N35 C54 H54B 108.5 . . ?
N40 C54 H54B 108.5 . . ?
H54A C54 H54B 107.5 . . ?
O19 C55 N37 125.4(10) . . ?
O19 C55 N38 127.5(10) . . ?
N37 C55 N38 107.0(9) . . ?
N38 C56 N39 117.3(9) . . ?
N38 C56 C57 102.0(9) . . ?
N39 C56 C57 101.7(10) . . ?
N38 C56 H56 111.6 . . ?
N39 C56 H56 111.6 . . ?
C57 C56 H56 111.6 . . ?
N40 C57 N37 113.6(9) . . ?
N40 C57 C56 103.3(10) . . ?
N37 C57 C56 101.4(9) . . ?
N40 C57 H57 112.5 . . ?
N37 C57 H57 112.5 . . ?
C56 C57 H57 112.5 . . ?
O20 C58 N39 128.9(12) . . ?
O20 C58 N40 123.0(12) . . ?
N39 C58 N40 108.1(9) . . ?
N41 C59 N38 114.7(9) . . ?
N41 C59 H59A 108.6 . . ?
N38 C59 H59A 108.6 . . ?
N41 C59 H59B 108.6 . . ?
N38 C59 H59B 108.6 . . ?
H59A C59 H59B 107.6 . . ?
N44 C60 N39 115.1(9) . . ?
N44 C60 H60A 108.5 . . ?
N39 C60 H60A 108.5 . . ?
N44 C60 H60B 108.5 . . ?
N39 C60 H60B 108.5 . . ?
H60A C60 H60B 107.5 . . ?
O21 C61 N42 125.0(10) . . ?
O21 C61 N41 125.7(10) . . ?
N42 C61 N41 108.6(9) . . ?
N43 C62 N42 113.2(9) . . ?
N43 C62 C63 104.4(9) . . ?
N42 C62 C63 102.2(9) . . ?
N43 C62 H62 112.1 . . ?
N42 C62 H62 112.1 . . ?
C63 C62 H62 112.1 . . ?
N44 C63 N41 116.0(9) . . ?
N44 C63 C62 101.3(10) . . ?
N41 C63 C62 103.5(9) . . ?
N44 C63 H63 111.7 . . ?
N41 C63 H63 111.7 . . ?
C62 C63 H63 111.7 . . ?
O22 C64 N44 124.0(13) . . ?
O22 C64 N43 124.0(13) . . ?
N44 C64 N43 111.4(10) . . ?
N42 C65 N45 115.0(9) . . ?
N42 C65 H65A 108.5 . . ?
N45 C65 H65A 108.5 . . ?
N42 C65 H65B 108.5 . . ?
N45 C65 H65B 108.5 . . ?
H65A C65 H65B 107.5 . . ?
N43 C66 N48 114.3(9) . . ?
N43 C66 H66A 108.7 . . ?
N48 C66 H66A 108.7 . . ?
N43 C66 H66B 108.7 . . ?
N48 C66 H66B 108.7 . . ?
H66A C66 H66B 107.6 . . ?
O23 C67 N46 126.1(11) . . ?
O23 C67 N45 126.5(11) . . ?
N46 C67 N45 107.3(10) . . ?
N47 C68 N46 115.2(9) . . ?
N47 C68 C69 105.5(9) . . ?
N46 C68 C69 101.4(9) . . ?
N47 C68 H68 111.4 . . ?
N46 C68 H68 111.4 . . ?
C69 C68 H68 111.4 . . ?
N45 C69 N48 116.0(9) . . ?
N45 C69 C68 102.3(9) . . ?
N48 C69 C68 101.0(9) . . ?
N45 C69 H69 112.2 . . ?
N48 C69 H69 112.2 . . ?
C68 C69 H69 112.2 . . ?
O24 C70 N48 126.0(11) . . ?
O24 C70 N47 124.5(11) . . ?
N48 C70 N47 109.5(9) . . ?
N25 C71 N46 114.4(8) . . ?
N25 C71 H71A 108.7 . . ?
N46 C71 H71A 108.7 . . ?
N25 C71 H71B 108.7 . . ?
N46 C71 H71B 108.7 . . ?
H71A C71 H71B 107.6 . . ?
N28 C72 N47 115.2(8) . . ?
N28 C72 H72A 108.5 . . ?
N47 C72 H72A 108.5 . . ?
N28 C72 H72B 108.5 . . ?
N47 C72 H72B 108.5 . . ?
H72A C72 H72B 107.5 . . ?

loop_
_geom_bond_atom_site_label_1
_geom_bond_atom_site_label_2
_geom_bond_distance
_geom_bond_site_symmetry_2
_geom_bond_publ_flag
Yb1 O3 2.200(8) . ?
Yb1 O36 2.284(8) . ?
Yb1 O34 2.316(9) . ?
Yb1 O25 2.331(9) . ?
Yb1 O35 2.343(9) . ?
Yb1 O33 2.359(9) . ?
Yb1 O5 2.376(8) . ?
Yb1 O1 2.483(9) . ?
Yb2 O15 2.213(9) . ?
Yb2 O38 2.315(9) . ?
Yb2 O29 2.318(9) . ?
Yb2 O40 2.330(8) . ?
Yb2 O39 2.371(11) . ?
Yb2 O37 2.374(10) . ?
Yb2 O13 2.404(8) . ?
Yb2 O17 2.438(9) . ?
Yb3 O44 2.286(12) . ?
Yb3 O48 2.284(11) . ?
Yb3 O41 2.304(12) . ?
Yb3 O45 2.302(12) . ?
Yb3 O43 2.323(10) . ?
Yb3 O46 2.344(10) . ?
Yb3 O42 2.345(10) . ?
Yb3 O47 2.352(11) . ?
Re1 O26 1.687(9) . ?
Re1 O25 1.716(9) . ?
Re1 O28 1.734(16) . ?
Re1 O27 1.751(13) . ?
Re2 O30 1.700(15) . ?
Re2 O32 1.700(11) . ?
Re2 O31 1.710(12) . ?
Re2 O29 1.738(9) . ?
Re3 O50 1.704(12) . ?
Re3 O52 1.719(11) . ?
Re3 O51 1.725(14) . ?
Re3 O49 1.741(11) . ?
Re4 O53 1.670(8) . ?
Re4 O54 1.699(12) . ?
Re4 O55 1.709(10) . ?
Re4 O56 1.736(10) . ?
Re5 O59 1.594(13) . ?
Re5 O57 1.679(9) . ?
Re5 O58 1.745(9) . ?
Re5 O60 1.777(12) . ?
Re6 O63 1.652(12) . ?
Re6 O61 1.678(12) . ?
Re6 O62 1.708(3) . ?
Re6 O64 1.756(12) . ?
O1 C1 1.218(13) . ?
O2 C4 1.203(14) . ?
O3 C7 1.253(13) . ?
O4 C10 1.254(13) . ?
O5 C13 1.211(12) . ?
O6 C16 1.230(14) . ?
O7 C19 1.250(13) . ?
O8 C22 1.204(13) . ?
O9 C25 1.223(14) . ?
O10 C28 1.204(13) . ?
O11 C31 1.215(15) . ?
O12 C34 1.191(13) . ?
O13 C37 1.231(13) . ?
O14 C40 1.249(14) . ?
O15 C43 1.238(13) . ?
O16 C46 1.244(14) . ?
O17 C49 1.228(13) . ?
O18 C52 1.239(14) . ?
O19 C55 1.247(13) . ?
O20 C58 1.218(14) . ?
O21 C61 1.223(14) . ?
O22 C64 1.281(15) . ?
O23 C67 1.260(14) . ?
O24 C70 1.201(14) . ?
O65 N49 1.288(12) . ?
O66 N49 1.246(14) . ?
O67 N49 1.237(12) . ?
O68 N50 1.250(13) . ?
O69 N50 1.268(14) . ?
O70 N50 1.276(14) . ?
O71 N51 1.25(2) . ?
O72 N51 1.18(4) . ?
O73 N51 1.27(2) . ?
N1 C1 1.395(12) . ?
N1 C3 1.473(12) . ?
N1 C35 1.473(13) . ?
N2 C1 1.376(12) . ?
N2 C5 1.436(11) . ?
N2 C2 1.479(12) . ?
N3 C4 1.395(13) . ?
N3 C2 1.426(13) . ?
N3 C6 1.441(14) . ?
N4 C4 1.313(14) . ?
N4 C3 1.460(12) . ?
N4 C36 1.475(12) . ?
N5 C7 1.352(11) . ?
N5 C5 1.405(12) . ?
N5 C9 1.442(12) . ?
N6 C7 1.370(11) . ?
N6 C11 1.402(12) . ?
N6 C8 1.440(12) . ?
N7 C10 1.354(13) . ?
N7 C12 1.425(13) . ?
N7 C8 1.446(12) . ?
N8 C10 1.374(13) . ?
N8 C9 1.437(12) . ?
N8 C6 1.444(14) . ?
N9 C13 1.360(13) . ?
N9 C11 1.439(12) . ?
N9 C15 1.483(12) . ?
N10 C13 1.375(12) . ?
N10 C14 1.448(13) . ?
N10 C17 1.460(13) . ?
N11 C16 1.376(14) . ?
N11 C18 1.434(13) . ?
N11 C14 1.444(12) . ?
N12 C16 1.401(14) . ?
N12 C15 1.413(12) . ?
N12 C12 1.498(13) . ?
N13 C19 1.333(13) . ?
N13 C17 1.451(12) . ?
N13 C21 1.466(13) . ?
N14 C19 1.367(12) . ?
N14 C23 1.447(14) . ?
N14 C20 1.467(13) . ?
N15 C22 1.373(13) . ?
N15 C24 1.426(14) . ?
N15 C20 1.445(12) . ?
N16 C22 1.402(13) . ?
N16 C18 1.443(14) . ?
N16 C21 1.450(14) . ?
N17 C25 1.361(15) . ?
N17 C23 1.435(15) . ?
N17 C27 1.481(13) . ?
N18 C25 1.346(16) . ?
N18 C29 1.423(15) . ?
N18 C26 1.506(13) . ?
N19 C30 1.415(13) . ?
N19 C28 1.413(12) . ?
N19 C26 1.445(12) . ?
N20 C28 1.355(13) . ?
N20 C24 1.452(14) . ?
N20 C27 1.464(14) . ?
N21 C33 1.385(14) . ?
N21 C31 1.400(14) . ?
N21 C29 1.458(15) . ?
N22 C31 1.325(15) . ?
N22 C32 1.440(13) . ?
N22 C35 1.442(12) . ?
N23 C34 1.394(13) . ?
N23 C36 1.435(13) . ?
N23 C32 1.449(14) . ?
N24 C34 1.363(13) . ?
N24 C30 1.464(13) . ?
N24 C33 1.482(13) . ?
N25 C37 1.391(13) . ?
N25 C71 1.394(13) . ?
N25 C39 1.490(13) . ?
N26 C37 1.379(13) . ?
N26 C38 1.457(13) . ?
N26 C41 1.466(13) . ?
N27 C40 1.329(14) . ?
N27 C38 1.435(13) . ?
N27 C42 1.465(14) . ?
N28 C40 1.400(14) . ?
N28 C72 1.428(13) . ?
N28 C39 1.459(13) . ?
N29 C43 1.356(13) . ?
N29 C41 1.401(13) . ?
N29 C45 1.416(12) . ?
N30 C43 1.351(12) . ?
N30 C47 1.417(13) . ?
N30 C44 1.429(13) . ?
N31 C46 1.337(13) . ?
N31 C48 1.428(14) . ?
N31 C44 1.444(14) . ?
N32 C46 1.387(12) . ?
N32 C45 1.436(12) . ?
N32 C42 1.444(16) . ?
N33 C49 1.377(14) . ?
N33 C47 1.426(13) . ?
N33 C51 1.470(14) . ?
N34 C49 1.354(14) . ?
N34 C53 1.412(13) . ?
N34 C50 1.519(13) . ?
N35 C52 1.387(14) . ?
N35 C50 1.432(13) . ?
N35 C54 1.442(14) . ?
N36 C52 1.360(14) . ?
N36 C51 1.431(13) . ?
N36 C48 1.495(14) . ?
N37 C55 1.350(13) . ?
N37 C57 1.452(12) . ?
N37 C53 1.495(12) . ?
N38 C55 1.350(12) . ?
N38 C56 1.419(15) . ?
N38 C59 1.473(14) . ?
N39 C58 1.328(15) . ?
N39 C60 1.461(14) . ?
N39 C56 1.460(14) . ?
N40 C58 1.402(15) . ?
N40 C57 1.447(14) . ?
N40 C54 1.465(14) . ?
N41 C61 1.371(13) . ?
N41 C59 1.409(15) . ?
N41 C63 1.457(13) . ?
N42 C61 1.371(13) . ?
N42 C65 1.418(14) . ?
N42 C62 1.489(13) . ?
N43 C64 1.344(16) . ?
N43 C66 1.422(14) . ?
N43 C62 1.461(15) . ?
N44 C64 1.342(17) . ?
N44 C60 1.422(15) . ?
N44 C63 1.439(13) . ?
N45 C67 1.378(13) . ?
N45 C69 1.423(13) . ?
N45 C65 1.461(14) . ?
N46 C67 1.303(14) . ?
N46 C68 1.459(13) . ?
N46 C71 1.523(12) . ?
N47 C70 1.376(14) . ?
N47 C68 1.450(13) . ?
N47 C72 1.454(13) . ?
N48 C70 1.363(14) . ?
N48 C66 1.437(13) . ?
N48 C69 1.460(13) . ?
C2 C3 1.521(17) . ?
C2 H2 0.9800 . ?
C3 H3 0.9800 . ?
C5 H5A 0.9700 . ?
C5 H5B 0.9700 . ?
C6 H6A 0.9700 . ?
C6 H6B 0.9700 . ?
C8 C9 1.569(19) . ?
C8 H8 0.9800 . ?
C9 H9 0.9800 . ?
C11 H11A 0.9700 . ?
C11 H11B 0.9700 . ?
C12 H12A 0.9700 . ?
C12 H12B 0.9700 . ?
C14 C15 1.540(17) . ?
C14 H14 0.9800 . ?
C15 H15 0.9800 . ?
C17 H17A 0.9700 . ?
C17 H17B 0.9700 . ?
C18 H18A 0.9700 . ?
C18 H18B 0.9700 . ?
C20 C21 1.547(18) . ?
C20 H20 0.9800 . ?
C21 H21 0.9800 . ?
C23 H23A 0.9700 . ?
C23 H23B 0.9700 . ?
C24 H24A 0.9700 . ?
C24 H24B 0.9700 . ?
C26 C27 1.521(19) . ?
C26 H26 0.9800 . ?
C27 H27 0.9800 . ?
C29 H29A 0.9700 . ?
C29 H29B 0.9700 . ?
C30 H30A 0.9700 . ?
C30 H30B 0.9700 . ?
C32 C33 1.574(18) . ?
C32 H32 0.9800 . ?
C33 H33 0.9800 . ?
C35 H35A 0.9700 . ?
C35 H35B 0.9700 . ?
C36 H36A 0.9700 . ?
C36 H36B 0.9700 . ?
C38 C39 1.505(19) . ?
C38 H38 0.9800 . ?
C39 H39 0.9800 . ?
C41 H41A 0.9700 . ?
C41 H41B 0.9700 . ?
C42 H42A 0.9700 . ?
C42 H42B 0.9700 . ?
C44 C45 1.58(2) . ?
C44 H44 0.9800 . ?
C45 H45 0.9800 . ?
C47 H47A 0.9700 . ?
C47 H47B 0.9700 . ?
C48 H48A 0.9700 . ?
C48 H48B 0.9700 . ?
C50 C51 1.467(19) . ?
C50 H50 0.9800 . ?
C51 H51 0.9800 . ?
C53 H53A 0.9700 . ?
C53 H53B 0.9700 . ?
C54 H54A 0.9700 . ?
C54 H54B 0.9700 . ?
C56 C57 1.574(19) . ?
C56 H56 0.9800 . ?
C57 H57 0.9800 . ?
C59 H59A 0.9700 . ?
C59 H59B 0.9700 . ?
C60 H60A 0.9700 . ?
C60 H60B 0.9700 . ?
C62 C63 1.57(2) . ?
C62 H62 0.9800 . ?
C63 H63 0.9800 . ?
C65 H65A 0.9700 . ?
C65 H65B 0.9700 . ?
C66 H66A 0.9700 . ?
C66 H66B 0.9700 . ?
C68 C69 1.548(19) . ?
C68 H68 0.9800 . ?
C69 H69 0.9800 . ?
C71 H71A 0.9700 . ?
C71 H71B 0.9700 . ?
C72 H72A 0.9700 . ?
C72 H72B 0.9700 . ?
